data_1557833
loop_
_publ_author_name
'Guo, Chenxing'
'Wang, Hu'
'Lynch, Vincent M.'
'Ji, Xiaofan'
'Page, Zachariah A.'
'Sessler, Jonathan L.'

_publ_section_title
;
 Molecular recognition of pyrazine N,N&#x2032;-dioxide using aryl extended
 calix[4]pyrroles
;
_journal_issue 22
_journal_name_full 'Chemical Science'
_journal_page_first 5650
_journal_page_last 5657
_journal_paper_doi 10.1039/D0SC01496F
_journal_volume 11
_journal_year 2020
_chemical_formula_moiety 'C48 H44 N4 O4, C4 H4 N2 O2, C H4 O'
_chemical_formula_sum 'C53 H52 N6 O7'
_chemical_formula_weight 885.00
_space_group_crystal_system monoclinic
_space_group_IT_number 14
_space_group_name_Hall '-P 2ybc'
_space_group_name_H-M_alt 'P 1 21/c 1'
_atom_sites_solution_hydrogens geom
_audit_creation_method SHELXL-2016/6
_audit_update_record
;
2020-02-20 deposited with the CCDC.	2020-04-20 downloaded from the CCDC.
;
_cell_angle_alpha 90
_cell_angle_beta 101.952(2)
_cell_angle_gamma 90
_cell_formula_units_Z 12
_cell_length_a 10.9587(2)
_cell_length_b 59.0761(10)
_cell_length_c 22.0090(4)
_cell_measurement_reflns_used 8040
_cell_measurement_temperature 100(2)
_cell_measurement_theta_max 26.4
_cell_measurement_theta_min 1.60
_cell_volume 13939.7(4)
_computing_cell_refinement 'CrysAlisPro V 1.171.40.37a, Rigaku Oxford Diffraction'
_computing_data_collection 'Beamline Operating Software, BOS/B3'
_computing_data_reduction 'CrysAlisPro V 1.171.40.37a, Rigaku Oxford Diffraction'
_computing_molecular_graphics 'XP SHELXTL/PC, Siemens Analytical'
_computing_publication_material 'Shelxl-2016/6, Sheldrick, G. M.'
_computing_structure_refinement 'SHELXL-2016/6 (Sheldrick, 2016)'
_computing_structure_solution 'SHELXT 2014/5 (Sheldrick, 2014)'
_diffrn_ambient_temperature 100(2)
_diffrn_measured_fraction_theta_full 0.749
_diffrn_measured_fraction_theta_max 0.749
_diffrn_measurement_device_type 'Beamline 5.0.3 ALS'
_diffrn_measurement_method \p-scans
_diffrn_radiation_type synchrotron
_diffrn_radiation_wavelength 0.97741
_diffrn_reflns_av_R_equivalents 0.0455
_diffrn_reflns_av_unetI/netI 0.0498
_diffrn_reflns_Laue_measured_fraction_full 0.749
_diffrn_reflns_Laue_measured_fraction_max 0.749
_diffrn_reflns_limit_h_max 9
_diffrn_reflns_limit_h_min -9
_diffrn_reflns_limit_k_max 49
_diffrn_reflns_limit_k_min -44
_diffrn_reflns_limit_l_max 16
_diffrn_reflns_limit_l_min -15
_diffrn_reflns_number 21770
_diffrn_reflns_point_group_measured_fraction_full 0.749
_diffrn_reflns_point_group_measured_fraction_max 0.749
_diffrn_reflns_theta_full 26.390
_diffrn_reflns_theta_max 26.390
_diffrn_reflns_theta_min 1.609
_diffrn_source synchrotron
_exptl_absorpt_coefficient_mu 0.198
_exptl_absorpt_correction_T_max 1.00
_exptl_absorpt_correction_T_min 0.318
_exptl_absorpt_correction_type multi-scan
_exptl_absorpt_process_details
;
CrysAlisPro 1.171.40.37a (Rigaku Oxford Diffraction, 2019)
Empirical absorption correction using spherical harmonics,
 implemented in SCALE3 ABSPACK scaling algorithm.
;
_exptl_crystal_colour colorless
_exptl_crystal_density_diffrn 1.265
_exptl_crystal_description needle
_exptl_crystal_F_000 5616
_refine_diff_density_max 0.412
_refine_diff_density_min -0.229
_refine_diff_density_rms 0.052
_refine_ls_extinction_method none
_refine_ls_goodness_of_fit_ref 1.047
_refine_ls_hydrogen_treatment constr
_refine_ls_matrix_type full
_refine_ls_number_parameters 1813
_refine_ls_number_reflns 8216
_refine_ls_number_restraints 1188
_refine_ls_restrained_S_all 1.023
_refine_ls_R_factor_all 0.0743
_refine_ls_R_factor_gt 0.0630
_refine_ls_shift/su_max 0.000
_refine_ls_shift/su_mean 0.000
_refine_ls_structure_factor_coef Fsqd
_refine_ls_weighting_details 'w=1/[\s^2^(Fo^2^)+(0.1468P)^2^] where P=(Fo^2^+2Fc^2^)/3'
_refine_ls_weighting_scheme calc
_refine_ls_wR_factor_gt 0.1718
_refine_ls_wR_factor_ref 0.1813
_reflns_Friedel_coverage 0.000
_reflns_number_gt 6635
_reflns_number_total 8216
_reflns_threshold_expression 'I > 2\s(I)'
_cod_data_source_file d0sc01496f3.cif
_cod_data_source_block shelx_CCDC5
_cod_depositor_comments
;Adding full bibliography for 1557828--1557833.cif.

 Adding full bibliography for 1557828--1557833.cif.
;
_cod_original_sg_symbol_H-M 'P 21/c'
_cod_database_code 1557833
_shelx_shelxl_version_number 2016/6
_shelx_space_group_comment
;
The symmetry employed for this shelxl refinement is uniquely defined
by the following loop, which should always be used as a source of
symmetry information in preference to the above space-group names.
They are only intended as comments.
;

loop_
_space_group_symop_operation_xyz
'x, y, z'
'-x, y+1/2, -z+1/2'
'-x, -y, -z'
'x, -y-1/2, z-1/2'

loop_
_atom_site_label
_atom_site_type_symbol
_atom_site_fract_x
_atom_site_fract_y
_atom_site_fract_z
_atom_site_U_iso_or_equiv
_atom_site_adp_type
_atom_site_occupancy
_atom_site_site_symmetry_order
_atom_site_calc_flag
_atom_site_refinement_flags_posn
_atom_site_refinement_flags_adp
_atom_site_refinement_flags_occupancy
_atom_site_disorder_assembly
_atom_site_disorder_group
O1 O 0.6192(4) 0.45361(7) 0.15541(18) 0.0634(12) Uani 1 1 d . U . . .
H1O H 0.547977 0.447733 0.145877 0.095 Uiso 1 1 calc R U . . .
O2 O -0.0366(5) 0.48102(8) 0.1069(2) 0.0950(15) Uani 1 1 d . U . . .
H2O H 0.003647 0.468854 0.108535 0.143 Uiso 1 1 calc R U . . .
O3 O -0.0740(5) 0.55806(8) -0.0531(2) 0.0818(14) Uani 1 1 d . U . . .
H3O H -0.107335 0.546252 -0.042847 0.123 Uiso 1 1 calc R U . . .
O4 O 0.4234(5) 0.52355(7) -0.0426(2) 0.0759(13) Uani 1 1 d . U . . .
H4O H 0.380209 0.529699 -0.074330 0.114 Uiso 1 1 calc R U . . .
O5 O 0.3402(4) 0.54574(7) 0.16615(19) 0.0587(11) Uani 1 1 d . U . . .
O6 O 0.1670(5) 0.47935(9) 0.0063(2) 0.0895(15) Uani 1 1 d . U . . .
N1 N 0.5934(5) 0.55870(9) 0.2284(3) 0.0542(13) Uani 1 1 d . U . . .
H1N H 0.521742 0.552885 0.209272 0.065 Uiso 1 1 calc R U . . .
N2 N 0.3959(6) 0.53688(7) 0.3025(2) 0.0557(14) Uani 1 1 d . U . . .
H2N H 0.383728 0.539781 0.262496 0.067 Uiso 1 1 calc R U . . .
N3 N 0.1807(4) 0.57259(10) 0.2335(3) 0.0563(14) Uani 1 1 d . U . . .
H3N H 0.218338 0.564510 0.209246 0.068 Uiso 1 1 calc R U . . .
N4 N 0.3764(6) 0.59490(9) 0.15859(19) 0.0547(14) Uani 1 1 d . U . . .
H4N H 0.358411 0.580368 0.157568 0.066 Uiso 1 1 calc R U . . .
N5 N 0.3028(6) 0.52962(11) 0.1246(3) 0.0552(14) Uani 1 1 d . U . . .
N6 N 0.2135(7) 0.49575(13) 0.0435(3) 0.0696(16) Uani 1 1 d . U . . .
C1 C 0.6530(7) 0.57661(11) 0.2071(3) 0.0523(17) Uani 1 1 d . U . . .
C2 C 0.7596(7) 0.58051(11) 0.2492(3) 0.0583(17) Uani 1 1 d . U . . .
H2 H 0.819670 0.591861 0.246546 0.070 Uiso 1 1 calc R U . . .
C3 C 0.7657(7) 0.56466(12) 0.2982(3) 0.0570(17) Uani 1 1 d . U . . .
H3 H 0.830357 0.563665 0.334244 0.068 Uiso 1 1 calc R U . . .
C4 C 0.6641(7) 0.55121(10) 0.2847(3) 0.0481(16) Uani 1 1 d . U . . .
C5 C 0.6278(6) 0.52971(10) 0.3151(3) 0.0547(17) Uani 1 1 d . U . . .
C6 C 0.5098(7) 0.53252(10) 0.3396(4) 0.0526(17) Uani 1 1 d . U . . .
C7 C 0.4896(7) 0.52907(9) 0.3983(4) 0.0587(18) Uani 1 1 d . U . . .
H7 H 0.550996 0.525752 0.434417 0.070 Uiso 1 1 calc R U . . .
C8 C 0.3611(8) 0.53138(9) 0.3947(3) 0.0585(18) Uani 1 1 d . U . . .
H8 H 0.320640 0.529824 0.428737 0.070 Uiso 1 1 calc R U . . .
C9 C 0.3034(7) 0.53614(10) 0.3358(4) 0.0565(17) Uani 1 1 d . U . . .
C10 C 0.1683(7) 0.54036(11) 0.3073(3) 0.0566(18) Uani 1 1 d . U . . .
C11 C 0.1492(6) 0.56465(12) 0.2877(3) 0.0547(17) Uani 1 1 d . U . . .
C12 C 0.0960(6) 0.58257(13) 0.3110(3) 0.0570(17) Uani 1 1 d . U . . .
H12 H 0.064952 0.582409 0.348238 0.068 Uiso 1 1 calc R U . . .
C13 C 0.0938(6) 0.60135(11) 0.2718(4) 0.0565(17) Uani 1 1 d . U . . .
H13 H 0.062425 0.615993 0.277800 0.068 Uiso 1 1 calc R U . . .
C14 C 0.1453(6) 0.59462(12) 0.2232(3) 0.0528(18) Uani 1 1 d . U . . .
C15 C 0.1601(7) 0.60704(10) 0.1635(3) 0.0530(17) Uani 1 1 d . U . . .
C16 C 0.2945(7) 0.61193(13) 0.1636(3) 0.0511(17) Uani 1 1 d . U . . .
C17 C 0.3582(7) 0.63160(12) 0.1657(3) 0.0587(18) Uani 1 1 d . U . . .
H17 H 0.325523 0.646265 0.170071 0.070 Uiso 1 1 calc R U . . .
C18 C 0.4821(7) 0.62662(13) 0.1601(3) 0.0601(18) Uani 1 1 d . U . . .
H18 H 0.546565 0.637333 0.159828 0.072 Uiso 1 1 calc R U . . .
C19 C 0.4920(7) 0.60381(13) 0.1554(3) 0.0575(18) Uani 1 1 d . U . . .
C20 C 0.5977(6) 0.58868(10) 0.1462(3) 0.0559(17) Uani 1 1 d . U . . .
C21 C 0.7352(6) 0.52398(10) 0.3701(3) 0.0637(18) Uani 1 1 d . U . . .
H21A H 0.712963 0.510618 0.391845 0.096 Uiso 1 1 calc R U . . .
H21B H 0.749894 0.536838 0.398845 0.096 Uiso 1 1 calc R U . . .
H21C H 0.811152 0.520857 0.354599 0.096 Uiso 1 1 calc R U . . .
C22 C 0.0904(6) 0.53581(11) 0.3571(3) 0.075(2) Uani 1 1 d . U . . .
H22A H 0.120181 0.545521 0.393263 0.112 Uiso 1 1 calc R U . . .
H22B H 0.099142 0.519897 0.369845 0.112 Uiso 1 1 calc R U . . .
H22C H 0.002422 0.539135 0.339855 0.112 Uiso 1 1 calc R U . . .
C23 C 0.0877(6) 0.62956(10) 0.1597(3) 0.0646(18) Uani 1 1 d . U . . .
H23A H -0.001137 0.626423 0.156688 0.097 Uiso 1 1 calc R U . . .
H23B H 0.098996 0.638010 0.122961 0.097 Uiso 1 1 calc R U . . .
H23C H 0.119376 0.638545 0.197080 0.097 Uiso 1 1 calc R U . . .
C24 C 0.6965(6) 0.60355(10) 0.1272(3) 0.0630(18) Uani 1 1 d . U . . .
H24A H 0.766755 0.594149 0.121206 0.094 Uiso 1 1 calc R U . . .
H24B H 0.725803 0.614759 0.159747 0.094 Uiso 1 1 calc R U . . .
H24C H 0.660690 0.611353 0.088245 0.094 Uiso 1 1 calc R U . . .
C25 C 0.6159(7) 0.50964(11) 0.2707(3) 0.0491(16) Uani 1 1 d . U . . .
C26 C 0.5322(6) 0.49248(12) 0.2690(3) 0.0523(17) Uani 1 1 d . U . . .
H26 H 0.472619 0.493615 0.294693 0.063 Uiso 1 1 calc R U . . .
C27 C 0.5294(6) 0.47357(11) 0.2321(3) 0.0565(17) Uani 1 1 d . U . . .
H27 H 0.470247 0.461891 0.232965 0.068 Uiso 1 1 calc R U . . .
C28 C 0.6153(7) 0.47187(12) 0.1932(3) 0.0540(17) Uani 1 1 d . U . . .
C29 C 0.7020(6) 0.48857(13) 0.1946(3) 0.0556(17) Uani 1 1 d . U . . .
H29 H 0.762754 0.487221 0.169677 0.067 Uiso 1 1 calc R U . . .
C30 C 0.7024(6) 0.50739(11) 0.2318(3) 0.0577(18) Uani 1 1 d . U . . .
H30 H 0.761945 0.519019 0.231112 0.069 Uiso 1 1 calc R U . . .
C31 C 0.1185(7) 0.52458(12) 0.2518(3) 0.0631(19) Uani 1 1 d . U . . .
C32 C 0.1686(7) 0.50324(14) 0.2469(4) 0.075(2) Uani 1 1 d . U . . .
H32 H 0.239170 0.498558 0.277037 0.090 Uiso 1 1 calc R U . . .
C33 C 0.1187(8) 0.48875(13) 0.1997(4) 0.083(2) Uani 1 1 d . U . . .
H33 H 0.155513 0.474313 0.197185 0.099 Uiso 1 1 calc R U . . .
C34 C 0.0176(8) 0.49487(15) 0.1566(4) 0.077(2) Uani 1 1 d . U . . .
C35 C -0.0351(6) 0.51581(13) 0.1586(3) 0.0662(19) Uani 1 1 d . U . . .
H35 H -0.104056 0.520346 0.127246 0.079 Uiso 1 1 calc R U . . .
C36 C 0.0146(7) 0.53044(11) 0.2076(4) 0.0662(19) Uani 1 1 d . U . . .
H36 H -0.024030 0.544686 0.210444 0.079 Uiso 1 1 calc R U . . .
C37 C 0.1002(7) 0.59318(11) 0.1067(3) 0.0589(18) Uani 1 1 d . U . . .
C38 C -0.0031(7) 0.57971(12) 0.1061(3) 0.0634(18) Uani 1 1 d . U . . .
H38 H -0.034498 0.578559 0.143134 0.076 Uiso 1 1 calc R U . . .
C39 C -0.0630(7) 0.56784(11) 0.0545(4) 0.0684(19) Uani 1 1 d . U . . .
H39 H -0.132748 0.558511 0.056463 0.082 Uiso 1 1 calc R U . . .
C40 C -0.0195(8) 0.56974(12) -0.0010(4) 0.0642(19) Uani 1 1 d . U . . .
C41 C 0.0798(8) 0.58309(13) -0.0015(3) 0.0675(19) Uani 1 1 d . U . . .
H41 H 0.110098 0.584323 -0.038760 0.081 Uiso 1 1 calc R U . . .
C42 C 0.1399(6) 0.59516(11) 0.0505(4) 0.0659(19) Uani 1 1 d . U . . .
H42 H 0.208102 0.604765 0.047772 0.079 Uiso 1 1 calc R U . . .
C43 C 0.5511(7) 0.57130(11) 0.0947(3) 0.0540(18) Uani 1 1 d . U . . .
C44 C 0.6067(6) 0.55004(13) 0.0947(3) 0.0599(18) Uani 1 1 d . U . . .
H44 H 0.675399 0.546258 0.127093 0.072 Uiso 1 1 calc R U . . .
C45 C 0.5637(7) 0.53435(12) 0.0486(4) 0.0642(19) Uani 1 1 d . U . . .
H45 H 0.602233 0.519913 0.049579 0.077 Uiso 1 1 calc R U . . .
C46 C 0.4651(7) 0.53972(13) 0.0014(3) 0.0582(18) Uani 1 1 d . U . . .
C47 C 0.4130(6) 0.56080(13) -0.0011(3) 0.0590(18) Uani 1 1 d . U . . .
H47 H 0.347071 0.564745 -0.034774 0.071 Uiso 1 1 calc R U . . .
C48 C 0.4562(7) 0.57646(11) 0.0454(4) 0.0586(18) Uani 1 1 d . U . . .
H48 H 0.419254 0.591071 0.043124 0.070 Uiso 1 1 calc R U . . .
C49 C 0.3642(7) 0.51007(15) 0.1247(3) 0.0628(19) Uani 1 1 d . U . . .
H49 H 0.440440 0.507884 0.153707 0.075 Uiso 1 1 calc R U . . .
C50 C 0.3193(8) 0.49328(13) 0.0840(4) 0.0659(19) Uani 1 1 d . U . . .
H50 H 0.365016 0.479580 0.084743 0.079 Uiso 1 1 calc R U . . .
C51 C 0.1552(7) 0.51599(16) 0.0403(3) 0.076(2) Uani 1 1 d . U . . .
H51 H 0.083327 0.518581 0.008666 0.092 Uiso 1 1 calc R U . . .
C52 C 0.1979(8) 0.53272(12) 0.0818(4) 0.0694(19) Uani 1 1 d . U . . .
H52 H 0.153455 0.546580 0.080366 0.083 Uiso 1 1 calc R U . . .
O7 O 0.3949(4) 0.30368(7) 0.45326(19) 0.0651(12) Uani 1 1 d . U . . .
H7O H 0.326491 0.303029 0.464704 0.098 Uiso 1 1 calc R U . . .
O8 O -0.1803(4) 0.32176(7) 0.38195(18) 0.0651(12) Uani 1 1 d . U . . .
H8O H -0.167174 0.324898 0.419969 0.098 Uiso 1 1 calc R U . . .
O9 O 0.0793(4) 0.38007(7) 0.60543(19) 0.0677(12) Uani 1 1 d . U . . .
H9O H 0.147717 0.377426 0.629708 0.102 Uiso 1 1 calc R U . . .
O10 O 0.7345(5) 0.38021(7) 0.6077(2) 0.0805(14) Uani 1 1 d . U . . .
H10O H 0.771954 0.389000 0.635370 0.121 Uiso 1 1 calc R U . . .
O11 O 0.2500(4) 0.38832(6) 0.38850(19) 0.0590(11) Uani 1 1 d . U . . .
O12 O 0.2503(4) 0.33422(7) 0.5829(2) 0.0793(14) Uani 1 1 d . U . . .
N7 N 0.4473(5) 0.39819(10) 0.3234(2) 0.0546(14) Uani 1 1 d . U . . .
H7N H 0.396853 0.394953 0.348509 0.066 Uiso 1 1 calc R U . . .
N8 N 0.1658(6) 0.38202(8) 0.2547(2) 0.0530(13) Uani 1 1 d . U . . .
H8N H 0.181362 0.382829 0.295467 0.064 Uiso 1 1 calc R U . . .
N9 N 0.0458(5) 0.41960(9) 0.3361(3) 0.0542(14) Uani 1 1 d . U . . .
H9N H 0.093370 0.408519 0.354316 0.065 Uiso 1 1 calc R U . . .
N10 N 0.3272(6) 0.43567(9) 0.4025(2) 0.0577(14) Uani 1 1 d . U . . .
H10N H 0.309083 0.421157 0.398830 0.069 Uiso 1 1 calc R U . . .
N11 N 0.2514(6) 0.37409(9) 0.4357(3) 0.0534(14) Uani 1 1 d . U . . .
N12 N 0.2529(7) 0.34630(9) 0.5340(3) 0.0620(15) Uani 1 1 d . U . . .
C53 C 0.5275(7) 0.41611(11) 0.3311(3) 0.0506(17) Uani 1 1 d . U . . .
C54 C 0.5852(6) 0.41587(12) 0.2815(4) 0.0614(18) Uani 1 1 d . U . . .
H54 H 0.645622 0.426396 0.273564 0.074 Uiso 1 1 calc R U . . .
C55 C 0.5385(7) 0.39721(12) 0.2445(3) 0.0611(18) Uani 1 1 d . U . . .
H55 H 0.561543 0.393156 0.206602 0.073 Uiso 1 1 calc R U . . .
C56 C 0.4549(6) 0.38577(11) 0.2711(3) 0.0520(17) Uani 1 1 d . U . . .
C57 C 0.3758(7) 0.36558(11) 0.2499(3) 0.0510(17) Uani 1 1 d . U . . .
C58 C 0.2471(7) 0.37306(10) 0.2211(4) 0.0563(17) Uani 1 1 d . U . . .
C59 C 0.1897(7) 0.37559(11) 0.1604(4) 0.0675(19) Uani 1 1 d . U . . .
H59 H 0.223323 0.371273 0.125693 0.081 Uiso 1 1 calc R U . . .
C60 C 0.0717(7) 0.38574(11) 0.1577(4) 0.0675(19) Uani 1 1 d . U . . .
H60 H 0.012130 0.389308 0.121064 0.081 Uiso 1 1 calc R U . . .
C61 C 0.0590(7) 0.38946(10) 0.2175(4) 0.0566(18) Uani 1 1 d . U . . .
C62 C -0.0545(6) 0.39651(11) 0.2417(3) 0.0562(17) Uani 1 1 d . U . . .
C63 C -0.0340(7) 0.41838(13) 0.2791(3) 0.0554(18) Uani 1 1 d . U . . .
C64 C -0.0899(6) 0.43891(13) 0.2674(3) 0.0588(18) Uani 1 1 d . U . . .
H64 H -0.148990 0.443035 0.231145 0.071 Uiso 1 1 calc R U . . .
C65 C -0.0441(7) 0.45302(12) 0.3190(4) 0.0644(19) Uani 1 1 d . U . . .
H65 H -0.067842 0.468282 0.323815 0.077 Uiso 1 1 calc R U . . .
C66 C 0.0390(6) 0.44100(13) 0.3601(3) 0.0539(17) Uani 1 1 d . U . . .
C67 C 0.1183(6) 0.44718(10) 0.4235(3) 0.0567(17) Uani 1 1 d . U . . .
C68 C 0.2490(7) 0.45238(13) 0.4161(3) 0.0534(17) Uani 1 1 d . U . . .
C69 C 0.3109(7) 0.47232(13) 0.4166(3) 0.0619(18) Uani 1 1 d . U . . .
H69 H 0.279380 0.486838 0.423823 0.074 Uiso 1 1 calc R U . . .
C70 C 0.4301(7) 0.46773(13) 0.4047(2) 0.0588(18) Uani 1 1 d . U . . .
H70 H 0.493316 0.478612 0.403375 0.071 Uiso 1 1 calc R U . . .
C71 C 0.4390(7) 0.44536(13) 0.3956(3) 0.0545(17) Uani 1 1 d . U . . .
C72 C 0.5492(6) 0.43070(10) 0.3883(3) 0.0525(17) Uani 1 1 d . U . . .
C73 C 0.4320(6) 0.35246(10) 0.2022(3) 0.0674(19) Uani 1 1 d . U . . .
H73A H 0.516037 0.347299 0.221597 0.101 Uiso 1 1 calc R U . . .
H73B H 0.436582 0.362360 0.166986 0.101 Uiso 1 1 calc R U . . .
H73C H 0.379405 0.339347 0.187464 0.101 Uiso 1 1 calc R U . . .
C74 C -0.1632(6) 0.40008(11) 0.1866(3) 0.0706(19) Uani 1 1 d . U . . .
H74A H -0.236678 0.405180 0.201687 0.106 Uiso 1 1 calc R U . . .
H74B H -0.182292 0.385792 0.163971 0.106 Uiso 1 1 calc R U . . .
H74C H -0.140384 0.411547 0.158751 0.106 Uiso 1 1 calc R U . . .
C75 C 0.0615(6) 0.46853(10) 0.4470(3) 0.0676(19) Uani 1 1 d . U . . .
H75A H -0.023295 0.465189 0.452251 0.101 Uiso 1 1 calc R U . . .
H75B H 0.058881 0.480779 0.416750 0.101 Uiso 1 1 calc R U . . .
H75C H 0.112890 0.473173 0.486958 0.101 Uiso 1 1 calc R U . . .
C76 C 0.6606(6) 0.44648(10) 0.3862(3) 0.0611(18) Uani 1 1 d . U . . .
H76A H 0.639515 0.456486 0.350081 0.092 Uiso 1 1 calc R U . . .
H76B H 0.733758 0.437357 0.383109 0.092 Uiso 1 1 calc R U . . .
H76C H 0.679267 0.455602 0.424227 0.092 Uiso 1 1 calc R U . . .
C77 C 0.3759(7) 0.34900(10) 0.3057(3) 0.0518(17) Uani 1 1 d . U . . .
C78 C 0.2717(6) 0.33656(11) 0.3114(3) 0.0550(17) Uani 1 1 d . U . . .
H78 H 0.196464 0.338247 0.281301 0.066 Uiso 1 1 calc R U . . .
C79 C 0.2757(7) 0.32156(10) 0.3609(3) 0.0551(17) Uani 1 1 d . U . . .
H79 H 0.202892 0.313485 0.365052 0.066 Uiso 1 1 calc R U . . .
C80 C 0.3845(8) 0.31855(11) 0.4032(3) 0.0560(17) Uani 1 1 d . U . . .
C81 C 0.4899(7) 0.33006(12) 0.3970(3) 0.0645(18) Uani 1 1 d . U . . .
H81 H 0.566058 0.327759 0.426045 0.077 Uiso 1 1 calc R U . . .
C82 C 0.4850(7) 0.34502(11) 0.3483(3) 0.0626(18) Uani 1 1 d . U . . .
H82 H 0.558694 0.352771 0.344048 0.075 Uiso 1 1 calc R U . . .
C83 C -0.0885(6) 0.37666(12) 0.2810(3) 0.0525(17) Uani 1 1 d . U . . .
C84 C -0.0749(6) 0.35483(13) 0.2636(3) 0.0589(18) Uani 1 1 d . U . . .
H84 H -0.042034 0.352255 0.227450 0.071 Uiso 1 1 calc R U . . .
C85 C -0.1059(6) 0.33627(12) 0.2952(3) 0.0636(19) Uani 1 1 d . U . . .
H85 H -0.096379 0.321299 0.281088 0.076 Uiso 1 1 calc R U . . .
C86 C -0.1520(6) 0.34040(13) 0.3491(3) 0.0584(18) Uani 1 1 d . U . . .
C87 C -0.1684(6) 0.36211(14) 0.3676(3) 0.0585(18) Uani 1 1 d . U . . .
H87 H -0.199879 0.364706 0.404121 0.070 Uiso 1 1 calc R U . . .
C88 C -0.1392(6) 0.38037(11) 0.3335(3) 0.0555(17) Uani 1 1 d . U . . .
H88 H -0.153682 0.395384 0.345747 0.067 Uiso 1 1 calc R U . . .
C89 C 0.1138(8) 0.42841(11) 0.4718(3) 0.0569(18) Uani 1 1 d . U . . .
C90 C 0.0034(7) 0.41735(11) 0.4728(3) 0.0596(18) Uani 1 1 d . U . . .
H90 H -0.068022 0.420773 0.441564 0.072 Uiso 1 1 calc R U . . .
C91 C -0.0073(7) 0.40153(12) 0.5174(4) 0.0662(19) Uani 1 1 d . U . . .
H91 H -0.085196 0.394438 0.517229 0.079 Uiso 1 1 calc R U . . .
C92 C 0.0965(8) 0.39607(11) 0.5625(3) 0.0526(17) Uani 1 1 d . U . . .
C93 C 0.2057(7) 0.40712(11) 0.5640(3) 0.0565(17) Uani 1 1 d . U . . .
H93 H 0.275568 0.404070 0.596435 0.068 Uiso 1 1 calc R U . . .
C94 C 0.2161(6) 0.42306(10) 0.5179(3) 0.0538(17) Uani 1 1 d . U . . .
H94 H 0.294015 0.430196 0.518329 0.065 Uiso 1 1 calc R U . . .
C95 C 0.5887(6) 0.41628(12) 0.4463(3) 0.0562(18) Uani 1 1 d . U . . .
C96 C 0.6367(6) 0.39498(13) 0.4458(3) 0.0605(18) Uani 1 1 d . U . . .
H96 H 0.639997 0.388385 0.406816 0.073 Uiso 1 1 calc R U . . .
C97 C 0.6810(6) 0.38236(11) 0.4993(4) 0.0605(18) Uani 1 1 d . U . . .
H97 H 0.709259 0.367240 0.496991 0.073 Uiso 1 1 calc R U . . .
C98 C 0.6824(6) 0.39256(14) 0.5554(4) 0.0655(19) Uani 1 1 d . U . . .
C99 C 0.6361(7) 0.41385(14) 0.5582(4) 0.076(2) Uani 1 1 d . U . . .
H99 H 0.636510 0.420684 0.597344 0.091 Uiso 1 1 calc R U . . .
C100 C 0.5885(6) 0.42547(11) 0.5039(4) 0.069(2) Uani 1 1 d . U . . .
H100 H 0.554808 0.440178 0.506325 0.083 Uiso 1 1 calc R U . . .
C101 C 0.1499(7) 0.36205(12) 0.4387(3) 0.0570(17) Uani 1 1 d . U . . .
H101 H 0.077877 0.362974 0.406247 0.068 Uiso 1 1 calc R U . . .
C102 C 0.1502(7) 0.34839(11) 0.4888(4) 0.0624(18) Uani 1 1 d . U . . .
H102 H 0.076937 0.340249 0.491761 0.075 Uiso 1 1 calc R U . . .
C103 C 0.3569(7) 0.35764(12) 0.5294(3) 0.0639(19) Uani 1 1 d . U . . .
H103 H 0.431042 0.355964 0.560301 0.077 Uiso 1 1 calc R U . . .
C104 C 0.3546(7) 0.37173(11) 0.4793(4) 0.0587(18) Uani 1 1 d . U . . .
H104 H 0.427577 0.379860 0.475792 0.070 Uiso 1 1 calc R U . . .
O13 O 1.3730(4) 0.66095(7) 0.40568(19) 0.0681(12) Uani 1 1 d . U . . .
H13O H 1.331808 0.648896 0.399077 0.102 Uiso 1 1 calc R U . . .
O14 O 1.4187(4) 0.72727(7) 0.55201(19) 0.0663(12) Uani 1 1 d . U . . .
H14O H 1.475179 0.718546 0.545564 0.099 Uiso 1 1 calc R U . . .
O15 O 0.8227(4) 0.70713(7) 0.51401(19) 0.0681(12) Uani 1 1 d . U . . .
H15O H 0.886536 0.709226 0.542004 0.102 Uiso 1 1 calc R U . . .
O16 O 0.7294(4) 0.63511(7) 0.30136(19) 0.0660(12) Uani 1 1 d . U . . .
H16O H 0.653916 0.633873 0.303332 0.099 Uiso 1 1 calc R U . . .
O17 O 1.0433(4) 0.72416(7) 0.31565(19) 0.0572(11) Uani 1 1 d . U . . .
O18 O 1.1438(4) 0.66369(7) 0.4998(2) 0.0692(12) Uani 1 1 d . U . . .
N13 N 1.0313(6) 0.71675(7) 0.1826(2) 0.0535(13) Uani 1 1 d . U . . .
H13N H 1.032886 0.719511 0.222061 0.064 Uiso 1 1 calc R U . . .
N14 N 1.2432(4) 0.75082(9) 0.2714(2) 0.0552(14) Uani 1 1 d . U . . .
H14N H 1.204531 0.742150 0.293858 0.066 Uiso 1 1 calc R U . . .
N15 N 1.0230(6) 0.77524(9) 0.32501(19) 0.0520(13) Uani 1 1 d . U . . .
H15N H 1.033605 0.760745 0.318477 0.062 Uiso 1 1 calc R U . . .
N16 N 0.8144(5) 0.74101(9) 0.2403(2) 0.0529(13) Uani 1 1 d . U . . .
H16N H 0.875847 0.734142 0.265674 0.064 Uiso 1 1 calc R U . . .
N17 N 1.0668(6) 0.70891(10) 0.3601(3) 0.0541(14) Uani 1 1 d . U . . .
N18 N 1.1201(6) 0.67832(11) 0.4535(3) 0.0596(14) Uani 1 1 d . U . . .
C105 C 0.9257(7) 0.71282(9) 0.1405(4) 0.0539(17) Uani 1 1 d . U . . .
C106 C 0.9642(7) 0.70957(10) 0.0845(3) 0.0623(18) Uani 1 1 d . U . . .
H106 H 0.911234 0.706572 0.045361 0.075 Uiso 1 1 calc R U . . .
C107 C 1.0946(7) 0.71147(10) 0.0959(3) 0.0587(18) Uani 1 1 d . U . . .
H107 H 1.144794 0.709867 0.065751 0.070 Uiso 1 1 calc R U . . .
C108 C 1.1373(7) 0.71602(9) 0.1576(4) 0.0515(17) Uani 1 1 d . U . . .
C109 C 1.2647(6) 0.71988(11) 0.1960(3) 0.0528(17) Uani 1 1 d . U . . .
C110 C 1.2812(6) 0.74368(13) 0.2176(3) 0.0514(17) Uani 1 1 d . U . . .
C111 C 1.3334(6) 0.76213(13) 0.1971(3) 0.0573(17) Uani 1 1 d . U . . .
H111 H 1.367948 0.762660 0.160932 0.069 Uiso 1 1 calc R U . . .
C112 C 1.3286(6) 0.78052(11) 0.2376(4) 0.0590(18) Uani 1 1 d . U . . .
H112 H 1.358116 0.795425 0.233226 0.071 Uiso 1 1 calc R U . . .
C113 C 1.2737(6) 0.77297(12) 0.2845(3) 0.0523(17) Uani 1 1 d . U . . .
C114 C 1.2529(7) 0.78488(10) 0.3429(3) 0.0544(18) Uani 1 1 d . U . . .
C115 C 1.1169(7) 0.79090(13) 0.3371(2) 0.0495(17) Uani 1 1 d . U . . .
C116 C 1.0616(7) 0.81111(12) 0.3438(2) 0.0544(17) Uani 1 1 d . U . . .
H116 H 1.103178 0.825211 0.352361 0.065 Uiso 1 1 calc R U . . .
C117 C 0.9331(7) 0.80759(13) 0.3358(3) 0.0563(17) Uani 1 1 d . U . . .
H117 H 0.872764 0.818945 0.338017 0.068 Uiso 1 1 calc R U . . .
C118 C 0.9087(7) 0.78539(13) 0.3245(2) 0.0479(17) Uani 1 1 d . U . . .
C119 C 0.7907(6) 0.77175(10) 0.3174(3) 0.0491(16) Uani 1 1 d . U . . .
C120 C 0.7572(7) 0.76032(11) 0.2538(3) 0.0507(17) Uani 1 1 d . U . . .
C121 C 0.6707(6) 0.76599(11) 0.2032(4) 0.0592(17) Uani 1 1 d . U . . .
H121 H 0.617522 0.778849 0.199040 0.071 Uiso 1 1 calc R U . . .
C122 C 0.6733(6) 0.74921(12) 0.1569(3) 0.0542(17) Uani 1 1 d . U . . .
H122 H 0.621985 0.748959 0.116417 0.065 Uiso 1 1 calc R U . . .
C123 C 0.7613(7) 0.73372(11) 0.1804(3) 0.0508(17) Uani 1 1 d . U . . .
C124 C 0.7982(6) 0.71184(10) 0.1541(3) 0.0519(17) Uani 1 1 d . U . . .
C125 C 1.3611(6) 0.71513(10) 0.1550(3) 0.0630(18) Uani 1 1 d . U . . .
H12D H 1.445347 0.718091 0.179052 0.095 Uiso 1 1 calc R U . . .
H12E H 1.344137 0.725010 0.118501 0.095 Uiso 1 1 calc R U . . .
H12F H 1.354736 0.699270 0.141659 0.095 Uiso 1 1 calc R U . . .
C126 C 1.3306(6) 0.80657(10) 0.3524(3) 0.0648(18) Uani 1 1 d . U . . .
H12J H 1.302384 0.816790 0.317233 0.097 Uiso 1 1 calc R U . . .
H12K H 1.418672 0.802830 0.355188 0.097 Uiso 1 1 calc R U . . .
H12L H 1.320422 0.813987 0.390880 0.097 Uiso 1 1 calc R U . . .
C127 C 0.6834(6) 0.78771(10) 0.3229(3) 0.0625(18) Uani 1 1 d . U . . .
H12A H 0.697364 0.793928 0.365085 0.094 Uiso 1 1 calc R U . . .
H12B H 0.604545 0.779314 0.314233 0.094 Uiso 1 1 calc R U . . .
H12C H 0.679528 0.800100 0.292981 0.094 Uiso 1 1 calc R U . . .
C128 C 0.7019(6) 0.70703(10) 0.0937(3) 0.0674(19) Uani 1 1 d . U . . .
H12G H 0.721900 0.692630 0.075920 0.101 Uiso 1 1 calc R U . . .
H12H H 0.704249 0.719256 0.063834 0.101 Uiso 1 1 calc R U . . .
H12I H 0.618279 0.706164 0.102911 0.101 Uiso 1 1 calc R U . . .
C129 C 1.2930(6) 0.70328(11) 0.2516(3) 0.0506(17) Uani 1 1 d . U . . .
C130 C 1.3889(6) 0.70799(10) 0.3023(3) 0.0531(17) Uani 1 1 d . U . . .
H130 H 1.436791 0.721386 0.302023 0.064 Uiso 1 1 calc R U . . .
C131 C 1.4160(6) 0.69366(12) 0.3528(3) 0.0572(17) Uani 1 1 d . U . . .
H131 H 1.481010 0.697283 0.387194 0.069 Uiso 1 1 calc R U . . .
C132 C 1.3486(7) 0.67423(13) 0.3530(4) 0.0577(18) Uani 1 1 d . U . . .
C133 C 1.2573(6) 0.66849(11) 0.3027(4) 0.0561(17) Uani 1 1 d . U . . .
H133 H 1.213308 0.654612 0.302182 0.067 Uiso 1 1 calc R U . . .
C134 C 1.2301(6) 0.68319(12) 0.2526(3) 0.0547(17) Uani 1 1 d . U . . .
H134 H 1.166239 0.679269 0.218001 0.066 Uiso 1 1 calc R U . . .
C135 C 1.2980(7) 0.76964(11) 0.3990(3) 0.0519(17) Uani 1 1 d . U . . .
C136 C 1.4072(7) 0.75750(12) 0.4062(3) 0.0581(18) Uani 1 1 d . U . . .
H136 H 1.454076 0.758776 0.374519 0.070 Uiso 1 1 calc R U . . .
C137 C 1.4534(6) 0.74359(11) 0.4560(4) 0.0559(18) Uani 1 1 d . U . . .
H137 H 1.528953 0.735443 0.458267 0.067 Uiso 1 1 calc R U . . .
C138 C 1.3861(8) 0.74188(11) 0.5028(4) 0.0542(17) Uani 1 1 d . U . . .
C139 C 1.2789(7) 0.75455(12) 0.4987(3) 0.0573(17) Uani 1 1 d . U . . .
H139 H 1.233907 0.753678 0.531201 0.069 Uiso 1 1 calc R U . . .
C140 C 1.2362(6) 0.76828(11) 0.4491(4) 0.0620(18) Uani 1 1 d . U . . .
H140 H 1.163430 0.777105 0.448264 0.074 Uiso 1 1 calc R U . . .
C141 C 0.8016(7) 0.75374(12) 0.3696(3) 0.0549(17) Uani 1 1 d . U . . .
C142 C 0.8788(6) 0.75778(10) 0.4277(4) 0.0581(17) Uani 1 1 d . U . . .
H142 H 0.926454 0.771326 0.433871 0.070 Uiso 1 1 calc R U . . .
C143 C 0.8879(6) 0.74265(12) 0.4764(3) 0.0582(18) Uani 1 1 d . U . . .
H143 H 0.940491 0.745745 0.515510 0.070 Uiso 1 1 calc R U . . .
C144 C 0.8195(7) 0.72314(12) 0.4670(3) 0.0542(17) Uani 1 1 d . U . . .
C145 C 0.7407(6) 0.71852(11) 0.4112(4) 0.0573(17) Uani 1 1 d . U . . .
H145 H 0.692864 0.704988 0.405318 0.069 Uiso 1 1 calc R U . . .
C146 C 0.7330(6) 0.73438(12) 0.3632(3) 0.0566(18) Uani 1 1 d . U . . .
H146 H 0.677798 0.731492 0.324644 0.068 Uiso 1 1 calc R U . . .
C147 C 0.7868(7) 0.69200(11) 0.1979(3) 0.0513(17) Uani 1 1 d . U . . .
C148 C 0.8590(6) 0.67277(13) 0.2009(3) 0.0544(17) Uani 1 1 d . U . . .
H148 H 0.923757 0.672373 0.178173 0.065 Uiso 1 1 calc R U . . .
C149 C 0.8411(6) 0.65413(11) 0.2355(3) 0.0567(17) Uani 1 1 d . U . . .
H149 H 0.893337 0.641228 0.236729 0.068 Uiso 1 1 calc R U . . .
C150 C 0.7455(7) 0.65431(13) 0.2688(3) 0.0579(18) Uani 1 1 d . U . . .
C151 C 0.6739(6) 0.67328(13) 0.2674(3) 0.0548(17) Uani 1 1 d . U . . .
H151 H 0.609747 0.673782 0.290555 0.066 Uiso 1 1 calc R U . . .
C152 C 0.6945(6) 0.69175(11) 0.2323(3) 0.0551(17) Uani 1 1 d . U . . .
H152 H 0.643341 0.704760 0.231795 0.066 Uiso 1 1 calc R U . . .
C153 C 1.1596(7) 0.71253(11) 0.4096(4) 0.0589(18) Uani 1 1 d . U . . .
H153 H 1.207557 0.726009 0.411781 0.071 Uiso 1 1 calc R U . . .
C154 C 1.1857(6) 0.69722(14) 0.4565(3) 0.0593(18) Uani 1 1 d . U . . .
H154 H 1.250968 0.700075 0.491395 0.071 Uiso 1 1 calc R U . . .
C155 C 1.0277(7) 0.67409(12) 0.4041(4) 0.0625(19) Uani 1 1 d . U . . .
H155 H 0.982024 0.660336 0.401674 0.075 Uiso 1 1 calc R U . . .
C156 C 1.0003(6) 0.68967(13) 0.3577(3) 0.0574(18) Uani 1 1 d . U . . .
H156 H 0.933612 0.686927 0.323342 0.069 Uiso 1 1 calc R U . . .
O19 O 0.3888(4) 0.43755(7) 0.11876(19) 0.0778(13) Uani 1 1 d . U . . .
H19 H 0.351840 0.436167 0.148406 0.117 Uiso 1 1 calc R U . . .
O20 O 0.4938(5) 0.62683(9) 0.3105(2) 0.0958(15) Uani 1 1 d . U . . .
H20O H 0.446454 0.631264 0.277644 0.144 Uiso 1 1 calc R U . . .
O21 O 1.0021(4) 0.71168(8) 0.60838(19) 0.0790(13) Uani 1 1 d . U . . .
H21O H 1.065385 0.703370 0.617627 0.118 Uiso 1 1 calc R U . . .
C1WA C 0.4868(7) 0.60311(12) 0.3146(3) 0.079(2) Uani 1 1 d . U . . .
H1WA H 0.401547 0.598130 0.296802 0.118 Uiso 1 1 calc R U . . .
H1WB H 0.509199 0.598497 0.358263 0.118 Uiso 1 1 calc R U . . .
H1WC H 0.544656 0.596174 0.291564 0.118 Uiso 1 1 calc R U . . .
C1F C 0.3640(7) 0.41829(12) 0.0794(3) 0.083(2) Uani 1 1 d . U . . .
H1FA H 0.366446 0.422655 0.036750 0.124 Uiso 1 1 calc R U . . .
H1FB H 0.281320 0.412263 0.080787 0.124 Uiso 1 1 calc R U . . .
H1FC H 0.427298 0.406663 0.093678 0.124 Uiso 1 1 calc R U . . .
C1H C 0.9938(6) 0.72560(11) 0.6596(3) 0.077(2) Uani 1 1 d . U . . .
H1HA H 0.926357 0.736620 0.647134 0.115 Uiso 1 1 calc R U . . .
H1HB H 1.072870 0.733617 0.673577 0.115 Uiso 1 1 calc R U . . .
H1HC H 0.976265 0.716220 0.693483 0.115 Uiso 1 1 calc R U . . .

loop_
_atom_site_aniso_label
_atom_site_aniso_U_11
_atom_site_aniso_U_22
_atom_site_aniso_U_33
_atom_site_aniso_U_23
_atom_site_aniso_U_13
_atom_site_aniso_U_12
O1 0.086(3) 0.066(3) 0.046(3) -0.012(2) 0.031(3) -0.003(2)
O2 0.104(4) 0.102(4) 0.087(4) -0.030(3) 0.039(3) -0.013(3)
O3 0.097(4) 0.089(4) 0.054(3) -0.015(3) 0.005(3) 0.005(3)
O4 0.109(4) 0.081(3) 0.041(3) -0.010(3) 0.024(3) 0.003(3)
O5 0.071(3) 0.067(3) 0.042(3) -0.014(2) 0.021(2) -0.006(2)
O6 0.097(4) 0.092(4) 0.078(4) -0.030(3) 0.014(3) -0.007(3)
N1 0.055(4) 0.066(4) 0.047(4) -0.006(3) 0.022(3) -0.008(3)
N2 0.057(4) 0.074(3) 0.043(4) 0.008(3) 0.027(4) 0.006(3)
N3 0.066(4) 0.059(4) 0.052(4) -0.003(3) 0.032(3) 0.007(3)
N4 0.071(4) 0.055(4) 0.044(3) 0.001(2) 0.025(3) 0.002(4)
N5 0.064(4) 0.065(5) 0.041(4) 0.000(4) 0.021(3) 0.001(4)
N6 0.072(5) 0.085(5) 0.055(4) -0.015(4) 0.020(4) -0.006(4)
C1 0.052(5) 0.061(4) 0.049(5) -0.004(4) 0.024(4) 0.005(4)
C2 0.056(5) 0.066(4) 0.059(5) 0.002(4) 0.026(4) 0.003(4)
C3 0.060(5) 0.068(4) 0.044(4) -0.006(4) 0.014(3) -0.004(4)
C4 0.059(5) 0.048(4) 0.039(5) -0.009(4) 0.014(4) 0.003(4)
C5 0.061(5) 0.053(4) 0.052(4) -0.006(4) 0.016(4) 0.005(3)
C6 0.055(5) 0.068(4) 0.040(5) 0.007(3) 0.023(5) 0.009(3)
C7 0.065(6) 0.072(4) 0.042(5) 0.001(3) 0.016(4) 0.007(3)
C8 0.071(6) 0.070(4) 0.040(5) -0.005(3) 0.024(4) -0.003(4)
C9 0.056(5) 0.072(4) 0.051(5) -0.001(3) 0.032(5) 0.003(4)
C10 0.063(5) 0.071(5) 0.043(4) 0.004(4) 0.029(4) -0.001(4)
C11 0.062(4) 0.069(5) 0.041(5) 0.002(4) 0.029(4) 0.004(4)
C12 0.065(4) 0.068(5) 0.045(4) -0.001(4) 0.029(3) 0.005(4)
C13 0.061(4) 0.064(5) 0.052(5) -0.010(4) 0.028(4) 0.006(3)
C14 0.056(4) 0.061(5) 0.045(5) -0.006(4) 0.018(4) 0.002(4)
C15 0.062(5) 0.062(4) 0.039(5) -0.001(4) 0.018(4) 0.004(4)
C16 0.059(5) 0.054(5) 0.044(4) -0.003(3) 0.019(3) 0.003(5)
C17 0.069(5) 0.065(5) 0.046(4) -0.006(3) 0.023(3) 0.008(5)
C18 0.075(6) 0.061(5) 0.047(4) -0.005(3) 0.020(3) -0.001(4)
C19 0.064(5) 0.072(5) 0.044(4) -0.002(3) 0.027(4) -0.004(5)
C20 0.063(5) 0.058(4) 0.051(5) -0.003(4) 0.022(4) 0.000(4)
C21 0.067(5) 0.081(5) 0.047(4) -0.001(3) 0.019(4) 0.004(4)
C22 0.078(5) 0.093(5) 0.068(5) 0.008(4) 0.049(4) 0.000(4)
C23 0.072(5) 0.070(5) 0.057(4) 0.002(3) 0.024(3) 0.008(4)
C24 0.066(5) 0.074(4) 0.058(4) 0.003(3) 0.032(4) -0.002(4)
C25 0.059(4) 0.052(5) 0.043(4) 0.005(4) 0.025(4) 0.000(4)
C26 0.068(5) 0.055(4) 0.040(4) -0.003(4) 0.024(3) 0.000(4)
C27 0.066(5) 0.065(5) 0.042(4) 0.003(4) 0.018(4) -0.002(3)
C28 0.067(5) 0.061(5) 0.037(4) -0.001(4) 0.018(4) 0.002(4)
C29 0.060(5) 0.071(5) 0.044(4) 0.002(4) 0.028(3) 0.001(4)
C30 0.072(5) 0.057(5) 0.047(4) -0.005(4) 0.021(4) -0.004(3)
C31 0.058(5) 0.065(5) 0.071(5) 0.006(4) 0.025(4) -0.003(4)
C32 0.068(5) 0.072(5) 0.088(5) -0.012(4) 0.024(4) -0.001(4)
C33 0.069(5) 0.081(5) 0.102(6) -0.017(5) 0.026(5) -0.005(4)
C34 0.077(6) 0.085(6) 0.079(6) -0.019(5) 0.040(5) -0.008(5)
C35 0.074(5) 0.077(5) 0.054(5) 0.000(4) 0.030(4) -0.007(4)
C36 0.068(5) 0.070(5) 0.068(5) -0.008(4) 0.029(4) -0.002(4)
C37 0.064(5) 0.070(4) 0.046(6) -0.001(4) 0.018(4) 0.004(4)
C38 0.066(5) 0.072(4) 0.056(5) -0.007(4) 0.022(4) 0.008(4)
C39 0.068(5) 0.071(4) 0.069(5) -0.008(4) 0.020(5) 0.003(4)
C40 0.072(5) 0.071(5) 0.050(6) -0.010(4) 0.012(5) 0.001(4)
C41 0.082(5) 0.079(5) 0.045(5) -0.004(4) 0.019(4) 0.006(4)
C42 0.076(5) 0.077(5) 0.050(5) -0.001(4) 0.023(5) 0.005(4)
C43 0.064(5) 0.056(5) 0.050(5) 0.005(4) 0.029(4) 0.002(4)
C44 0.072(5) 0.074(5) 0.041(4) 0.004(4) 0.027(4) 0.007(4)
C45 0.087(5) 0.069(5) 0.048(5) -0.002(4) 0.039(4) 0.006(4)
C46 0.079(5) 0.065(5) 0.037(5) -0.002(4) 0.027(4) 0.002(4)
C47 0.072(5) 0.073(5) 0.041(4) 0.005(4) 0.033(4) 0.007(4)
C48 0.076(5) 0.062(4) 0.045(5) -0.005(4) 0.030(4) 0.006(4)
C49 0.072(5) 0.070(5) 0.049(5) 0.001(4) 0.020(4) 0.010(5)
C50 0.068(5) 0.080(5) 0.050(4) -0.015(4) 0.014(4) 0.006(4)
C51 0.080(5) 0.077(5) 0.069(5) -0.008(5) 0.009(4) 0.011(5)
C52 0.071(5) 0.079(5) 0.061(5) -0.010(5) 0.019(4) 0.003(4)
O7 0.077(3) 0.071(3) 0.055(3) 0.014(2) 0.030(2) 0.004(3)
O8 0.080(3) 0.070(3) 0.055(3) -0.006(2) 0.034(3) -0.006(2)
O9 0.076(3) 0.090(3) 0.044(3) 0.007(3) 0.028(2) -0.001(3)
O10 0.118(4) 0.073(3) 0.049(3) 0.004(3) 0.014(3) -0.004(3)
O11 0.078(3) 0.067(3) 0.039(3) 0.012(2) 0.030(2) 0.004(2)
O12 0.117(4) 0.082(3) 0.048(3) 0.011(3) 0.039(3) 0.002(3)
N7 0.065(4) 0.061(4) 0.045(4) -0.003(3) 0.027(3) -0.008(3)
N8 0.056(4) 0.072(3) 0.037(3) 0.004(3) 0.024(4) 0.008(3)
N9 0.066(4) 0.061(4) 0.040(4) 0.005(3) 0.019(3) 0.005(3)
N10 0.072(4) 0.056(4) 0.051(3) -0.002(3) 0.025(3) -0.002(4)
N11 0.060(4) 0.069(4) 0.039(4) -0.003(3) 0.028(4) -0.001(4)
N12 0.076(5) 0.069(4) 0.048(4) 0.004(3) 0.030(4) 0.010(4)
C53 0.059(4) 0.051(4) 0.043(5) -0.004(4) 0.014(4) -0.009(4)
C54 0.069(5) 0.071(5) 0.055(5) 0.006(4) 0.035(4) -0.005(4)
C55 0.071(5) 0.064(5) 0.055(4) 0.003(4) 0.028(4) -0.005(4)
C56 0.059(5) 0.057(4) 0.046(5) -0.003(4) 0.025(4) -0.008(4)
C57 0.063(5) 0.066(4) 0.033(4) 0.001(4) 0.031(4) -0.005(4)
C58 0.060(5) 0.066(4) 0.048(5) 0.009(4) 0.020(5) 0.003(4)
C59 0.078(5) 0.082(5) 0.046(5) -0.003(4) 0.024(4) 0.005(4)
C60 0.074(5) 0.089(5) 0.041(5) 0.006(4) 0.017(4) 0.008(4)
C61 0.058(5) 0.074(4) 0.045(5) -0.002(4) 0.027(5) 0.005(4)
C62 0.054(5) 0.066(5) 0.051(4) 0.005(4) 0.017(4) 0.001(4)
C63 0.062(5) 0.069(5) 0.043(5) 0.008(4) 0.028(4) 0.002(4)
C64 0.066(4) 0.072(5) 0.043(5) 0.008(4) 0.023(4) 0.009(4)
C65 0.073(5) 0.066(4) 0.058(5) 0.010(5) 0.022(4) 0.010(4)
C66 0.062(5) 0.058(5) 0.048(5) 0.002(4) 0.027(4) 0.008(4)
C67 0.064(5) 0.063(4) 0.048(5) 0.009(4) 0.023(4) 0.001(4)
C68 0.064(5) 0.052(5) 0.050(4) -0.002(3) 0.024(4) 0.000(5)
C69 0.074(5) 0.066(5) 0.051(4) 0.000(3) 0.026(4) 0.002(4)
C70 0.073(5) 0.064(5) 0.046(4) 0.001(3) 0.027(4) 0.000(4)
C71 0.065(5) 0.058(5) 0.043(4) 0.000(3) 0.018(3) -0.004(5)
C72 0.061(5) 0.054(4) 0.047(5) 0.010(4) 0.020(3) 0.006(4)
C73 0.087(5) 0.076(4) 0.050(4) -0.001(4) 0.038(4) -0.003(4)
C74 0.075(5) 0.091(5) 0.051(5) 0.012(4) 0.026(4) 0.010(4)
C75 0.077(5) 0.071(5) 0.062(5) -0.001(3) 0.029(4) 0.011(4)
C76 0.073(5) 0.065(4) 0.047(4) 0.002(3) 0.015(3) -0.007(4)
C77 0.057(5) 0.057(4) 0.048(5) -0.004(4) 0.025(4) 0.002(4)
C78 0.065(5) 0.072(4) 0.034(4) 0.001(4) 0.024(3) -0.003(4)
C79 0.060(5) 0.070(4) 0.042(4) -0.009(4) 0.028(4) -0.004(4)
C80 0.062(5) 0.057(4) 0.055(5) 0.003(4) 0.025(4) 0.000(4)
C81 0.063(5) 0.079(5) 0.053(5) 0.008(4) 0.015(4) 0.000(4)
C82 0.062(5) 0.072(4) 0.061(5) 0.010(4) 0.028(4) 0.002(4)
C83 0.062(4) 0.055(5) 0.044(5) -0.004(4) 0.020(4) -0.003(3)
C84 0.075(5) 0.064(5) 0.045(4) -0.004(4) 0.030(3) -0.009(4)
C85 0.081(5) 0.073(5) 0.047(5) -0.014(4) 0.036(4) -0.004(4)
C86 0.058(4) 0.068(6) 0.053(5) 0.003(4) 0.021(4) -0.009(4)
C87 0.068(4) 0.069(5) 0.045(4) -0.004(4) 0.026(3) 0.005(4)
C88 0.061(4) 0.064(5) 0.046(5) 0.010(4) 0.024(4) 0.008(3)
C89 0.060(5) 0.067(4) 0.051(5) -0.007(4) 0.029(4) 0.000(4)
C90 0.066(5) 0.078(4) 0.041(4) 0.003(4) 0.027(4) 0.006(4)
C91 0.063(5) 0.086(5) 0.057(5) 0.000(4) 0.028(4) -0.004(4)
C92 0.058(5) 0.068(4) 0.039(5) 0.000(4) 0.029(4) -0.001(4)
C93 0.057(5) 0.076(4) 0.040(4) -0.007(4) 0.017(4) 0.006(4)
C94 0.059(5) 0.073(4) 0.039(4) 0.002(4) 0.031(4) 0.001(4)
C95 0.063(4) 0.061(5) 0.049(6) -0.003(5) 0.022(4) 0.005(4)
C96 0.065(4) 0.078(5) 0.044(5) 0.009(4) 0.022(4) 0.004(4)
C97 0.068(4) 0.070(4) 0.049(5) -0.002(5) 0.025(4) -0.002(4)
C98 0.079(5) 0.068(5) 0.049(6) 0.014(5) 0.012(4) 0.001(4)
C99 0.105(5) 0.074(5) 0.052(5) -0.002(4) 0.024(4) 0.003(4)
C100 0.089(5) 0.059(4) 0.059(5) 0.012(5) 0.016(4) 0.001(4)
C101 0.060(5) 0.078(4) 0.040(5) -0.007(4) 0.024(4) -0.009(4)
C102 0.061(5) 0.080(5) 0.053(5) 0.006(4) 0.026(5) -0.003(4)
C103 0.060(5) 0.083(5) 0.055(5) 0.006(4) 0.025(4) -0.001(4)
C104 0.056(5) 0.077(5) 0.047(5) 0.004(4) 0.020(4) 0.000(4)
O13 0.089(4) 0.071(3) 0.047(3) 0.008(3) 0.023(2) -0.002(2)
O14 0.083(4) 0.075(3) 0.046(3) 0.006(3) 0.025(2) 0.010(2)
O15 0.083(4) 0.084(3) 0.042(3) 0.006(3) 0.024(2) -0.014(2)
O16 0.076(3) 0.074(3) 0.054(3) 0.005(2) 0.028(3) -0.005(3)
O17 0.078(3) 0.066(3) 0.034(3) 0.010(2) 0.026(2) 0.007(2)
O18 0.101(4) 0.073(3) 0.041(3) 0.011(3) 0.031(2) 0.005(3)
N13 0.051(4) 0.076(3) 0.040(4) -0.004(3) 0.025(4) -0.001(3)
N14 0.068(4) 0.057(4) 0.049(4) 0.009(3) 0.031(3) -0.006(3)
N15 0.063(4) 0.059(4) 0.041(3) -0.004(2) 0.027(3) -0.002(4)
N16 0.059(3) 0.067(4) 0.038(4) 0.009(3) 0.022(3) 0.012(3)
N17 0.062(4) 0.064(4) 0.042(4) -0.003(4) 0.024(3) -0.001(3)
N18 0.076(4) 0.065(4) 0.045(4) 0.005(4) 0.029(4) -0.001(4)
C105 0.047(5) 0.071(4) 0.050(5) 0.002(3) 0.024(5) -0.005(3)
C106 0.064(6) 0.085(4) 0.042(5) 0.001(3) 0.018(4) -0.007(4)
C107 0.062(5) 0.084(4) 0.036(5) -0.002(3) 0.026(4) -0.005(4)
C108 0.052(5) 0.067(4) 0.043(5) 0.003(3) 0.029(5) -0.001(3)
C109 0.058(5) 0.065(5) 0.043(4) 0.006(4) 0.026(4) 0.003(4)
C110 0.061(4) 0.075(6) 0.028(4) 0.000(4) 0.031(3) 0.002(4)
C111 0.070(4) 0.059(5) 0.050(4) 0.003(4) 0.029(3) 0.001(4)
C112 0.060(4) 0.061(5) 0.060(5) 0.016(4) 0.023(4) -0.007(3)
C113 0.064(4) 0.054(5) 0.044(5) 0.012(4) 0.025(4) 0.003(3)
C114 0.062(5) 0.059(4) 0.045(5) -0.002(4) 0.019(4) -0.001(4)
C115 0.068(6) 0.053(5) 0.031(4) 0.005(3) 0.018(3) -0.001(5)
C116 0.070(5) 0.060(5) 0.039(4) 0.007(3) 0.024(3) 0.006(4)
C117 0.065(5) 0.064(5) 0.048(4) -0.001(3) 0.030(3) 0.006(4)
C118 0.063(5) 0.057(5) 0.030(4) -0.006(3) 0.024(3) 0.004(5)
C119 0.059(5) 0.054(4) 0.039(4) -0.002(4) 0.019(3) 0.001(4)
C120 0.054(4) 0.050(4) 0.054(5) 0.008(4) 0.025(4) 0.006(4)
C121 0.060(5) 0.061(4) 0.061(5) 0.007(4) 0.024(4) 0.010(4)
C122 0.061(4) 0.062(4) 0.041(4) 0.005(4) 0.016(3) -0.001(4)
C123 0.061(4) 0.050(4) 0.047(5) 0.011(4) 0.023(4) 0.008(4)
C124 0.055(5) 0.056(4) 0.048(4) 0.001(4) 0.018(4) 0.003(3)
C125 0.068(5) 0.081(5) 0.047(4) 0.005(3) 0.028(4) 0.012(4)
C126 0.075(5) 0.075(5) 0.051(4) -0.007(3) 0.027(3) -0.015(4)
C127 0.072(5) 0.070(4) 0.053(4) 0.002(3) 0.032(3) 0.006(4)
C128 0.075(5) 0.081(5) 0.051(5) -0.006(3) 0.025(4) -0.003(4)
C129 0.056(4) 0.053(5) 0.049(5) -0.003(4) 0.027(4) 0.005(4)
C130 0.058(5) 0.063(4) 0.046(4) 0.002(4) 0.029(4) -0.005(3)
C131 0.067(4) 0.069(5) 0.040(5) 0.000(4) 0.020(3) -0.006(4)
C132 0.065(5) 0.067(5) 0.047(5) 0.006(4) 0.027(4) 0.000(4)
C133 0.064(5) 0.056(4) 0.054(5) 0.000(4) 0.024(4) 0.004(4)
C134 0.061(4) 0.057(4) 0.050(5) -0.002(4) 0.019(3) -0.001(4)
C135 0.055(5) 0.066(4) 0.037(5) 0.006(4) 0.015(4) 0.006(4)
C136 0.072(5) 0.065(4) 0.042(5) 0.003(4) 0.022(4) -0.007(4)
C137 0.062(4) 0.071(4) 0.042(4) -0.003(4) 0.028(5) 0.001(4)
C138 0.070(5) 0.055(4) 0.039(5) 0.001(4) 0.013(5) -0.003(4)
C139 0.063(5) 0.074(4) 0.043(5) -0.002(4) 0.029(4) 0.008(4)
C140 0.072(5) 0.068(4) 0.049(5) 0.000(4) 0.021(5) 0.003(4)
C141 0.062(4) 0.062(5) 0.047(5) -0.001(4) 0.026(4) 0.006(4)
C142 0.073(5) 0.057(4) 0.054(5) 0.003(4) 0.036(4) -0.006(3)
C143 0.076(5) 0.061(4) 0.044(5) 0.001(4) 0.028(3) -0.010(4)
C144 0.068(5) 0.064(5) 0.040(5) 0.006(4) 0.032(4) -0.004(4)
C145 0.057(4) 0.073(5) 0.049(5) -0.001(4) 0.029(4) -0.007(3)
C146 0.066(4) 0.066(5) 0.045(5) -0.004(4) 0.030(3) -0.006(4)
C147 0.062(4) 0.056(5) 0.043(4) 0.000(3) 0.028(4) 0.004(4)
C148 0.061(4) 0.065(5) 0.044(4) 0.000(4) 0.025(3) -0.001(4)
C149 0.061(5) 0.059(5) 0.055(4) -0.006(4) 0.023(4) 0.001(3)
C150 0.073(5) 0.062(5) 0.044(4) 0.005(4) 0.023(4) -0.004(4)
C151 0.071(5) 0.061(5) 0.040(4) -0.003(4) 0.027(3) 0.003(4)
C152 0.063(5) 0.062(5) 0.045(4) 0.001(4) 0.021(4) 0.007(3)
C153 0.059(5) 0.065(5) 0.057(5) -0.002(4) 0.021(4) -0.006(4)
C154 0.073(5) 0.060(5) 0.049(5) 0.005(4) 0.020(4) -0.007(4)
C155 0.070(5) 0.079(5) 0.045(5) -0.006(5) 0.026(4) -0.015(4)
C156 0.075(5) 0.064(5) 0.039(5) -0.003(4) 0.024(4) -0.016(4)
O19 0.102(4) 0.080(3) 0.058(3) -0.016(3) 0.032(3) -0.011(3)
O20 0.107(4) 0.110(4) 0.078(4) 0.007(3) 0.035(3) 0.009(3)
O21 0.090(4) 0.099(4) 0.051(3) -0.004(3) 0.021(2) 0.025(3)
C1WA 0.108(6) 0.074(6) 0.062(5) 0.007(4) 0.034(4) 0.005(4)
C1F 0.097(6) 0.088(5) 0.071(5) -0.009(4) 0.034(4) -0.007(4)
C1H 0.083(5) 0.091(5) 0.064(5) -0.032(4) 0.033(4) -0.005(4)

loop_
_atom_type_symbol
_atom_type_description
_atom_type_scat_dispersion_real
_atom_type_scat_dispersion_imag
_atom_type_scat_source
C C 0.0077 0.0034 'International Tables Vol C Tables 4.2.6.8 and 6.1.1.4'
H H 0.0000 0.0000 'International Tables Vol C Tables 4.2.6.8 and 6.1.1.4'
N N 0.0136 0.0067 'International Tables Vol C Tables 4.2.6.8 and 6.1.1.4'
O O 0.0229 0.0125 'International Tables Vol C Tables 4.2.6.8 and 6.1.1.4'

loop_
_geom_angle_atom_site_label_1
_geom_angle_atom_site_label_2
_geom_angle_atom_site_label_3
_geom_angle
_geom_angle_site_symmetry_1
_geom_angle_site_symmetry_3
_geom_angle_publ_flag
C28 O1 H1O 109.5 . . ?
C34 O2 H2O 109.5 . . ?
C40 O3 H3O 109.5 . . ?
C46 O4 H4O 109.5 . . ?
C1 N1 C4 109.4(5) . . ?
C1 N1 H1N 125.3 . . ?
C4 N1 H1N 125.3 . . ?
C6 N2 C9 111.1(5) . . ?
C6 N2 H2N 124.4 . . ?
C9 N2 H2N 124.4 . . ?
C14 N3 C11 110.6(5) . . ?
C14 N3 H3N 124.7 . . ?
C11 N3 H3N 124.7 . . ?
C16 N4 C19 110.3(6) . . ?
C16 N4 H4N 124.9 . . ?
C19 N4 H4N 124.9 . . ?
O5 N5 C49 122.4(6) . . ?
O5 N5 C52 119.0(6) . . ?
C49 N5 C52 118.5(7) . . ?
O6 N6 C50 121.2(7) . . ?
O6 N6 C51 120.4(7) . . ?
C50 N6 C51 118.3(7) . . ?
C2 C1 N1 107.6(6) . . ?
C2 C1 C20 130.6(7) . . ?
N1 C1 C20 121.8(6) . . ?
C1 C2 C3 107.8(6) . . ?
C1 C2 H2 126.1 . . ?
C3 C2 H2 126.1 . . ?
C4 C3 C2 108.4(6) . . ?
C4 C3 H3 125.8 . . ?
C2 C3 H3 125.8 . . ?
C3 C4 N1 106.8(5) . . ?
C3 C4 C5 132.2(6) . . ?
N1 C4 C5 120.5(6) . . ?
C6 C5 C4 112.6(5) . . ?
C6 C5 C25 110.4(5) . . ?
C4 C5 C25 111.2(5) . . ?
C6 C5 C21 108.4(5) . . ?
C4 C5 C21 107.5(5) . . ?
C25 C5 C21 106.4(5) . . ?
N2 C6 C7 106.6(6) . . ?
N2 C6 C5 123.4(7) . . ?
C7 C6 C5 129.6(7) . . ?
C6 C7 C8 106.9(6) . . ?
C6 C7 H7 126.6 . . ?
C8 C7 H7 126.6 . . ?
C9 C8 C7 109.8(6) . . ?
C9 C8 H8 125.1 . . ?
C7 C8 H8 125.1 . . ?
C8 C9 N2 105.6(6) . . ?
C8 C9 C10 131.3(7) . . ?
N2 C9 C10 123.1(7) . . ?
C11 C10 C9 110.2(5) . . ?
C11 C10 C31 110.1(5) . . ?
C9 C10 C31 112.7(6) . . ?
C11 C10 C22 107.8(5) . . ?
C9 C10 C22 108.4(5) . . ?
C31 C10 C22 107.5(5) . . ?
C12 C11 N3 105.3(6) . . ?
C12 C11 C10 132.9(7) . . ?
N3 C11 C10 121.7(6) . . ?
C11 C12 C13 109.7(7) . . ?
C11 C12 H12 125.1 . . ?
C13 C12 H12 125.1 . . ?
C14 C13 C12 107.1(6) . . ?
C14 C13 H13 126.5 . . ?
C12 C13 H13 126.5 . . ?
N3 C14 C13 107.2(5) . . ?
N3 C14 C15 121.3(6) . . ?
C13 C14 C15 131.3(7) . . ?
C16 C15 C37 111.1(6) . . ?
C16 C15 C14 111.5(5) . . ?
C37 C15 C14 109.9(5) . . ?
C16 C15 C23 109.1(5) . . ?
C37 C15 C23 106.8(5) . . ?
C14 C15 C23 108.3(5) . . ?
C17 C16 N4 107.0(6) . . ?
C17 C16 C15 131.7(7) . . ?
N4 C16 C15 121.2(7) . . ?
C16 C17 C18 108.4(6) . . ?
C16 C17 H17 125.8 . . ?
C18 C17 H17 125.8 . . ?
C19 C18 C17 107.8(6) . . ?
C19 C18 H18 126.1 . . ?
C17 C18 H18 126.1 . . ?
C18 C19 N4 106.5(6) . . ?
C18 C19 C20 132.4(7) . . ?
N4 C19 C20 121.1(7) . . ?
C19 C20 C24 107.8(5) . . ?
C19 C20 C1 109.5(5) . . ?
C24 C20 C1 109.6(5) . . ?
C19 C20 C43 110.4(5) . . ?
C24 C20 C43 109.3(5) . . ?
C1 C20 C43 110.2(5) . . ?
C5 C21 H21A 109.5 . . ?
C5 C21 H21B 109.5 . . ?
H21A C21 H21B 109.5 . . ?
C5 C21 H21C 109.5 . . ?
H21A C21 H21C 109.5 . . ?
H21B C21 H21C 109.5 . . ?
C10 C22 H22A 109.5 . . ?
C10 C22 H22B 109.5 . . ?
H22A C22 H22B 109.5 . . ?
C10 C22 H22C 109.5 . . ?
H22A C22 H22C 109.5 . . ?
H22B C22 H22C 109.5 . . ?
C15 C23 H23A 109.5 . . ?
C15 C23 H23B 109.5 . . ?
H23A C23 H23B 109.5 . . ?
C15 C23 H23C 109.5 . . ?
H23A C23 H23C 109.5 . . ?
H23B C23 H23C 109.5 . . ?
C20 C24 H24A 109.5 . . ?
C20 C24 H24B 109.5 . . ?
H24A C24 H24B 109.5 . . ?
C20 C24 H24C 109.5 . . ?
H24A C24 H24C 109.5 . . ?
H24B C24 H24C 109.5 . . ?
C26 C25 C30 116.6(6) . . ?
C26 C25 C5 124.2(7) . . ?
C30 C25 C5 119.0(6) . . ?
C25 C26 C27 123.4(6) . . ?
C25 C26 H26 118.3 . . ?
C27 C26 H26 118.3 . . ?
C26 C27 C28 118.9(6) . . ?
C26 C27 H27 120.6 . . ?
C28 C27 H27 120.6 . . ?
C29 C28 O1 118.3(7) . . ?
C29 C28 C27 119.1(6) . . ?
O1 C28 C27 122.5(7) . . ?
C28 C29 C30 120.8(6) . . ?
C28 C29 H29 119.6 . . ?
C30 C29 H29 119.6 . . ?
C29 C30 C25 121.1(6) . . ?
C29 C30 H30 119.5 . . ?
C25 C30 H30 119.5 . . ?
C36 C31 C32 117.1(7) . . ?
C36 C31 C10 120.7(7) . . ?
C32 C31 C10 122.0(7) . . ?
C33 C32 C31 121.6(7) . . ?
C33 C32 H32 119.2 . . ?
C31 C32 H32 119.2 . . ?
C34 C33 C32 120.4(8) . . ?
C34 C33 H33 119.8 . . ?
C32 C33 H33 119.8 . . ?
C33 C34 C35 120.6(8) . . ?
C33 C34 O2 123.2(8) . . ?
C35 C34 O2 116.2(8) . . ?
C34 C35 C36 118.9(7) . . ?
C34 C35 H35 120.6 . . ?
C36 C35 H35 120.6 . . ?
C31 C36 C35 121.3(6) . . ?
C31 C36 H36 119.3 . . ?
C35 C36 H36 119.3 . . ?
C38 C37 C42 116.4(6) . . ?
C38 C37 C15 121.9(7) . . ?
C42 C37 C15 121.4(7) . . ?
C39 C38 C37 123.3(7) . . ?
C39 C38 H38 118.4 . . ?
C37 C38 H38 118.4 . . ?
C38 C39 C40 119.0(7) . . ?
C38 C39 H39 120.5 . . ?
C40 C39 H39 120.5 . . ?
C41 C40 O3 120.2(8) . . ?
C41 C40 C39 118.3(7) . . ?
O3 C40 C39 121.4(8) . . ?
C40 C41 C42 122.7(7) . . ?
C40 C41 H41 118.7 . . ?
C42 C41 H41 118.7 . . ?
C41 C42 C37 120.2(7) . . ?
C41 C42 H42 119.9 . . ?
C37 C42 H42 119.9 . . ?
C48 C43 C44 117.3(6) . . ?
C48 C43 C20 121.0(6) . . ?
C44 C43 C20 121.6(7) . . ?
C45 C44 C43 121.4(6) . . ?
C45 C44 H44 119.3 . . ?
C43 C44 H44 119.3 . . ?
C46 C45 C44 119.7(7) . . ?
C46 C45 H45 120.1 . . ?
C44 C45 H45 120.1 . . ?
C47 C46 O4 122.1(7) . . ?
C47 C46 C45 119.9(7) . . ?
O4 C46 C45 118.0(7) . . ?
C46 C47 C48 120.1(6) . . ?
C46 C47 H47 120.0 . . ?
C48 C47 H47 120.0 . . ?
C43 C48 C47 121.4(6) . . ?
C43 C48 H48 119.3 . . ?
C47 C48 H48 119.3 . . ?
N5 C49 C50 121.1(7) . . ?
N5 C49 H49 119.4 . . ?
C50 C49 H49 119.4 . . ?
N6 C50 C49 120.8(7) . . ?
N6 C50 H50 119.6 . . ?
C49 C50 H50 119.6 . . ?
N6 C51 C52 121.0(7) . . ?
N6 C51 H51 119.5 . . ?
C52 C51 H51 119.5 . . ?
N5 C52 C51 119.9(7) . . ?
N5 C52 H52 120.1 . . ?
C51 C52 H52 120.1 . . ?
C80 O7 H7O 109.5 . . ?
C86 O8 H8O 109.5 . . ?
C92 O9 H9O 109.5 . . ?
C98 O10 H10O 109.5 . . ?
C53 N7 C56 111.6(6) . . ?
C53 N7 H7N 124.2 . . ?
C56 N7 H7N 124.2 . . ?
C61 N8 C58 112.1(6) . . ?
C61 N8 H8N 124.0 . . ?
C58 N8 H8N 124.0 . . ?
C63 N9 C66 108.9(5) . . ?
C63 N9 H9N 125.6 . . ?
C66 N9 H9N 125.6 . . ?
C68 N10 C71 109.3(5) . . ?
C68 N10 H10N 125.3 . . ?
C71 N10 H10N 125.3 . . ?
C104 N11 C101 120.1(6) . . ?
C104 N11 O11 119.9(6) . . ?
C101 N11 O11 119.9(6) . . ?
O12 N12 C102 120.4(7) . . ?
O12 N12 C103 120.0(7) . . ?
C102 N12 C103 119.5(6) . . ?
N7 C53 C54 106.5(6) . . ?
N7 C53 C72 122.4(7) . . ?
C54 C53 C72 130.8(7) . . ?
C53 C54 C55 107.3(6) . . ?
C53 C54 H54 126.3 . . ?
C55 C54 H54 126.3 . . ?
C56 C55 C54 109.6(6) . . ?
C56 C55 H55 125.2 . . ?
C54 C55 H55 125.2 . . ?
C55 C56 N7 104.9(6) . . ?
C55 C56 C57 131.3(7) . . ?
N7 C56 C57 123.6(6) . . ?
C58 C57 C56 109.5(5) . . ?
C58 C57 C73 109.8(5) . . ?
C56 C57 C73 109.2(5) . . ?
C58 C57 C77 111.4(5) . . ?
C56 C57 C77 110.3(5) . . ?
C73 C57 C77 106.6(5) . . ?
C59 C58 N8 105.4(6) . . ?
C59 C58 C57 130.9(7) . . ?
N8 C58 C57 123.2(7) . . ?
C58 C59 C60 108.7(7) . . ?
C58 C59 H59 125.6 . . ?
C60 C59 H59 125.6 . . ?
C61 C60 C59 107.5(6) . . ?
C61 C60 H60 126.3 . . ?
C59 C60 H60 126.3 . . ?
N8 C61 C60 106.3(6) . . ?
N8 C61 C62 123.3(7) . . ?
C60 C61 C62 129.6(7) . . ?
C61 C62 C63 112.6(5) . . ?
C61 C62 C74 108.8(6) . . ?
C63 C62 C74 108.3(5) . . ?
C61 C62 C83 107.5(5) . . ?
C63 C62 C83 111.5(5) . . ?
C74 C62 C83 108.0(5) . . ?
C64 C63 N9 107.6(6) . . ?
C64 C63 C62 130.2(7) . . ?
N9 C63 C62 122.1(6) . . ?
C63 C64 C65 107.7(6) . . ?
C63 C64 H64 126.2 . . ?
C65 C64 H64 126.2 . . ?
C66 C65 C64 107.8(6) . . ?
C66 C65 H65 126.1 . . ?
C64 C65 H65 126.1 . . ?
C65 C66 N9 108.0(6) . . ?
C65 C66 C67 131.7(7) . . ?
N9 C66 C67 120.3(7) . . ?
C68 C67 C66 108.9(5) . . ?
C68 C67 C75 109.2(5) . . ?
C66 C67 C75 108.0(5) . . ?
C68 C67 C89 112.8(5) . . ?
C66 C67 C89 111.3(5) . . ?
C75 C67 C89 106.5(5) . . ?
C69 C68 N10 106.9(6) . . ?
C69 C68 C67 131.3(7) . . ?
N10 C68 C67 121.7(6) . . ?
C68 C69 C70 108.2(6) . . ?
C68 C69 H69 125.9 . . ?
C70 C69 H69 125.9 . . ?
C71 C70 C69 108.4(6) . . ?
C71 C70 H70 125.8 . . ?
C69 C70 H70 125.8 . . ?
C70 C71 N10 107.2(6) . . ?
C70 C71 C72 131.3(7) . . ?
N10 C71 C72 121.0(6) . . ?
C53 C72 C95 110.5(5) . . ?
C53 C72 C71 115.0(5) . . ?
C95 C72 C71 108.9(5) . . ?
C53 C72 C76 108.1(5) . . ?
C95 C72 C76 105.9(5) . . ?
C71 C72 C76 108.0(5) . . ?
C57 C73 H73A 109.5 . . ?
C57 C73 H73B 109.5 . . ?
H73A C73 H73B 109.5 . . ?
C57 C73 H73C 109.5 . . ?
H73A C73 H73C 109.5 . . ?
H73B C73 H73C 109.5 . . ?
C62 C74 H74A 109.5 . . ?
C62 C74 H74B 109.5 . . ?
H74A C74 H74B 109.5 . . ?
C62 C74 H74C 109.5 . . ?
H74A C74 H74C 109.5 . . ?
H74B C74 H74C 109.5 . . ?
C67 C75 H75A 109.5 . . ?
C67 C75 H75B 109.5 . . ?
H75A C75 H75B 109.5 . . ?
C67 C75 H75C 109.5 . . ?
H75A C75 H75C 109.5 . . ?
H75B C75 H75C 109.5 . . ?
C72 C76 H76A 109.5 . . ?
C72 C76 H76B 109.5 . . ?
H76A C76 H76B 109.5 . . ?
C72 C76 H76C 109.5 . . ?
H76A C76 H76C 109.5 . . ?
H76B C76 H76C 109.5 . . ?
C82 C77 C78 117.6(6) . . ?
C82 C77 C57 119.9(6) . . ?
C78 C77 C57 122.3(6) . . ?
C77 C78 C79 120.9(6) . . ?
C77 C78 H78 119.5 . . ?
C79 C78 H78 119.5 . . ?
C80 C79 C78 119.8(6) . . ?
C80 C79 H79 120.1 . . ?
C78 C79 H79 120.1 . . ?
C79 C80 C81 120.2(6) . . ?
C79 C80 O7 122.6(7) . . ?
C81 C80 O7 117.3(7) . . ?
C80 C81 C82 119.7(6) . . ?
C80 C81 H81 120.1 . . ?
C82 C81 H81 120.1 . . ?
C77 C82 C81 121.8(6) . . ?
C77 C82 H82 119.1 . . ?
C81 C82 H82 119.1 . . ?
C84 C83 C88 117.8(6) . . ?
C84 C83 C62 120.4(7) . . ?
C88 C83 C62 121.7(6) . . ?
C83 C84 C85 123.9(6) . . ?
C83 C84 H84 118.1 . . ?
C85 C84 H84 118.1 . . ?
C84 C85 C86 117.3(6) . . ?
C84 C85 H85 121.4 . . ?
C86 C85 H85 121.4 . . ?
C87 C86 O8 122.1(7) . . ?
C87 C86 C85 120.5(6) . . ?
O8 C86 C85 117.5(7) . . ?
C86 C87 C88 120.5(6) . . ?
C86 C87 H87 119.8 . . ?
C88 C87 H87 119.8 . . ?
C87 C88 C83 120.0(6) . . ?
C87 C88 H88 120.0 . . ?
C83 C88 H88 120.0 . . ?
C90 C89 C94 117.4(6) . . ?
C90 C89 C67 120.3(7) . . ?
C94 C89 C67 122.1(7) . . ?
C91 C90 C89 122.5(6) . . ?
C91 C90 H90 118.8 . . ?
C89 C90 H90 118.8 . . ?
C90 C91 C92 119.4(7) . . ?
C90 C91 H91 120.3 . . ?
C92 C91 H91 120.3 . . ?
C93 C92 O9 124.0(7) . . ?
C93 C92 C91 119.7(6) . . ?
O9 C92 C91 116.3(7) . . ?
C92 C93 C94 120.5(6) . . ?
C92 C93 H93 119.8 . . ?
C94 C93 H93 119.8 . . ?
C89 C94 C93 120.5(6) . . ?
C89 C94 H94 119.8 . . ?
C93 C94 H94 119.8 . . ?
C96 C95 C100 116.4(6) . . ?
C96 C95 C72 123.6(6) . . ?
C100 C95 C72 119.8(7) . . ?
C95 C96 C97 123.7(6) . . ?
C95 C96 H96 118.2 . . ?
C97 C96 H96 118.2 . . ?
C98 C97 C96 117.6(7) . . ?
C98 C97 H97 121.2 . . ?
C96 C97 H97 121.2 . . ?
C99 C98 C97 120.8(7) . . ?
C99 C98 O10 122.9(8) . . ?
C97 C98 O10 116.3(7) . . ?
C98 C99 C100 119.7(7) . . ?
C98 C99 H99 120.1 . . ?
C100 C99 H99 120.1 . . ?
C95 C100 C99 121.8(6) . . ?
C95 C100 H100 119.1 . . ?
C99 C100 H100 119.1 . . ?
N11 C101 C102 119.5(6) . . ?
N11 C101 H101 120.3 . . ?
C102 C101 H101 120.3 . . ?
N12 C102 C101 120.9(7) . . ?
N12 C102 H102 119.5 . . ?
C101 C102 H102 119.5 . . ?
N12 C103 C104 119.0(6) . . ?
N12 C103 H103 120.5 . . ?
C104 C103 H103 120.5 . . ?
N11 C104 C103 120.9(7) . . ?
N11 C104 H104 119.6 . . ?
C103 C104 H104 119.6 . . ?
C132 O13 H13O 109.5 . . ?
C138 O14 H14O 109.5 . . ?
C144 O15 H15O 109.5 . . ?
C150 O16 H16O 109.5 . . ?
C105 N13 C108 113.2(6) . . ?
C105 N13 H13N 123.4 . . ?
C108 N13 H13N 123.4 . . ?
C113 N14 C110 111.5(5) . . ?
C113 N14 H14N 124.3 . . ?
C110 N14 H14N 124.3 . . ?
C115 N15 C118 110.5(6) . . ?
C115 N15 H15N 124.7 . . ?
C118 N15 H15N 124.7 . . ?
C120 N16 C123 110.1(5) . . ?
C120 N16 H16N 124.9 . . ?
C123 N16 H16N 124.9 . . ?
O17 N17 C153 119.5(6) . . ?
O17 N17 C156 121.9(6) . . ?
C153 N17 C156 118.6(6) . . ?
O18 N18 C154 119.8(7) . . ?
O18 N18 C155 119.8(7) . . ?
C154 N18 C155 120.5(6) . . ?
N13 C105 C106 104.9(6) . . ?
N13 C105 C124 125.3(7) . . ?
C106 C105 C124 129.8(7) . . ?
C105 C106 C107 108.3(6) . . ?
C105 C106 H106 125.8 . . ?
C107 C106 H106 125.8 . . ?
C108 C107 C106 108.6(6) . . ?
C108 C107 H107 125.7 . . ?
C106 C107 H107 125.7 . . ?
C107 C108 N13 104.9(6) . . ?
C107 C108 C109 132.8(7) . . ?
N13 C108 C109 122.3(6) . . ?
C110 C109 C108 111.3(5) . . ?
C110 C109 C129 110.8(5) . . ?
C108 C109 C129 111.2(5) . . ?
C110 C109 C125 107.8(5) . . ?
C108 C109 C125 108.3(5) . . ?
C129 C109 C125 107.2(5) . . ?
C111 C110 N14 105.1(6) . . ?
C111 C110 C109 133.5(7) . . ?
N14 C110 C109 121.3(6) . . ?
C110 C111 C112 109.6(6) . . ?
C110 C111 H111 125.2 . . ?
C112 C111 H111 125.2 . . ?
C113 C112 C111 107.7(6) . . ?
C113 C112 H112 126.1 . . ?
C111 C112 H112 126.1 . . ?
N14 C113 C112 106.1(5) . . ?
N14 C113 C114 123.3(6) . . ?
C112 C113 C114 130.5(7) . . ?
C115 C114 C113 110.8(5) . . ?
C115 C114 C135 110.8(6) . . ?
C113 C114 C135 109.3(5) . . ?
C115 C114 C126 109.0(5) . . ?
C113 C114 C126 109.0(5) . . ?
C135 C114 C126 107.8(5) . . ?
C116 C115 N15 106.3(6) . . ?
C116 C115 C114 130.6(7) . . ?
N15 C115 C114 123.1(6) . . ?
C115 C116 C117 108.4(6) . . ?
C115 C116 H116 125.8 . . ?
C117 C116 H116 125.8 . . ?
C118 C117 C116 108.8(6) . . ?
C118 C117 H117 125.6 . . ?
C116 C117 H117 125.6 . . ?
C117 C118 N15 106.0(6) . . ?
C117 C118 C119 132.2(7) . . ?
N15 C118 C119 121.7(6) . . ?
C118 C119 C120 111.7(5) . . ?
C118 C119 C127 108.7(5) . . ?
C120 C119 C127 107.6(5) . . ?
C118 C119 C141 111.0(5) . . ?
C120 C119 C141 110.0(5) . . ?
C127 C119 C141 107.8(5) . . ?
C121 C120 N16 107.7(6) . . ?
C121 C120 C119 129.9(7) . . ?
N16 C120 C119 122.4(6) . . ?
C120 C121 C122 107.7(6) . . ?
C120 C121 H121 126.2 . . ?
C122 C121 H121 126.2 . . ?
C123 C122 C121 108.4(6) . . ?
C123 C122 H122 125.8 . . ?
C121 C122 H122 125.8 . . ?
C122 C123 N16 106.1(5) . . ?
C122 C123 C124 131.4(7) . . ?
N16 C123 C124 122.4(6) . . ?
C105 C124 C123 112.4(5) . . ?
C105 C124 C147 110.9(5) . . ?
C123 C124 C147 110.5(5) . . ?
C105 C124 C128 109.7(5) . . ?
C123 C124 C128 107.4(5) . . ?
C147 C124 C128 105.6(5) . . ?
C109 C125 H12D 109.5 . . ?
C109 C125 H12E 109.5 . . ?
H12D C125 H12E 109.5 . . ?
C109 C125 H12F 109.5 . . ?
H12D C125 H12F 109.5 . . ?
H12E C125 H12F 109.5 . . ?
C114 C126 H12J 109.5 . . ?
C114 C126 H12K 109.5 . . ?
H12J C126 H12K 109.5 . . ?
C114 C126 H12L 109.5 . . ?
H12J C126 H12L 109.5 . . ?
H12K C126 H12L 109.5 . . ?
C119 C127 H12A 109.5 . . ?
C119 C127 H12B 109.5 . . ?
H12A C127 H12B 109.5 . . ?
C119 C127 H12C 109.5 . . ?
H12A C127 H12C 109.5 . . ?
H12B C127 H12C 109.5 . . ?
C124 C128 H12G 109.5 . . ?
C124 C128 H12H 109.5 . . ?
H12G C128 H12H 109.5 . . ?
C124 C128 H12I 109.5 . . ?
H12G C128 H12I 109.5 . . ?
H12H C128 H12I 109.5 . . ?
C134 C129 C130 117.2(6) . . ?
C134 C129 C109 122.7(6) . . ?
C130 C129 C109 120.0(6) . . ?
C131 C130 C129 121.5(6) . . ?
C131 C130 H130 119.2 . . ?
C129 C130 H130 119.2 . . ?
C132 C131 C130 119.5(6) . . ?
C132 C131 H131 120.3 . . ?
C130 C131 H131 120.3 . . ?
C131 C132 C133 120.6(7) . . ?
C131 C132 O13 118.0(7) . . ?
C133 C132 O13 121.3(7) . . ?
C132 C133 C134 119.2(6) . . ?
C132 C133 H133 120.4 . . ?
C134 C133 H133 120.4 . . ?
C129 C134 C133 121.8(6) . . ?
C129 C134 H134 119.1 . . ?
C133 C134 H134 119.1 . . ?
C136 C135 C140 115.4(6) . . ?
C136 C135 C114 121.8(7) . . ?
C140 C135 C114 122.6(7) . . ?
C135 C136 C137 124.6(6) . . ?
C135 C136 H136 117.7 . . ?
C137 C136 H136 117.7 . . ?
C136 C137 C138 118.0(6) . . ?
C136 C137 H137 121.0 . . ?
C138 C137 H137 121.0 . . ?
O14 C138 C139 118.1(8) . . ?
O14 C138 C137 122.6(7) . . ?
C139 C138 C137 119.2(6) . . ?
C140 C139 C138 121.4(7) . . ?
C140 C139 H139 119.3 . . ?
C138 C139 H139 119.3 . . ?
C139 C140 C135 121.3(6) . . ?
C139 C140 H140 119.4 . . ?
C135 C140 H140 119.4 . . ?
C146 C141 C142 117.1(6) . . ?
C146 C141 C119 122.9(6) . . ?
C142 C141 C119 119.9(6) . . ?
C143 C142 C141 122.0(6) . . ?
C143 C142 H142 119.0 . . ?
C141 C142 H142 119.0 . . ?
C144 C143 C142 118.6(6) . . ?
C144 C143 H143 120.7 . . ?
C142 C143 H143 120.7 . . ?
C143 C144 C145 121.7(6) . . ?
C143 C144 O15 122.0(7) . . ?
C145 C144 O15 116.3(7) . . ?
C144 C145 C146 118.0(6) . . ?
C144 C145 H145 121.0 . . ?
C146 C145 H145 121.0 . . ?
C141 C146 C145 122.6(6) . . ?
C141 C146 H146 118.7 . . ?
C145 C146 H146 118.7 . . ?
C148 C147 C152 116.2(5) . . ?
C148 C147 C124 122.6(7) . . ?
C152 C147 C124 121.0(6) . . ?
C149 C148 C147 122.8(6) . . ?
C149 C148 H148 118.6 . . ?
C147 C148 H148 118.6 . . ?
C148 C149 C150 119.4(6) . . ?
C148 C149 H149 120.3 . . ?
C150 C149 H149 120.3 . . ?
C151 C150 O16 123.7(7) . . ?
C151 C150 C149 119.0(6) . . ?
O16 C150 C149 117.3(7) . . ?
C150 C151 C152 120.1(6) . . ?
C150 C151 H151 120.0 . . ?
C152 C151 H151 120.0 . . ?
C151 C152 C147 122.5(6) . . ?
C151 C152 H152 118.8 . . ?
C147 C152 H152 118.8 . . ?
N17 C153 C154 121.0(6) . . ?
N17 C153 H153 119.5 . . ?
C154 C153 H153 119.5 . . ?
N18 C154 C153 119.9(6) . . ?
N18 C154 H154 120.1 . . ?
C153 C154 H154 120.1 . . ?
N18 C155 C156 119.5(6) . . ?
N18 C155 H155 120.2 . . ?
C156 C155 H155 120.2 . . ?
N17 C156 C155 120.5(6) . . ?
N17 C156 H156 119.7 . . ?
C155 C156 H156 119.7 . . ?
C1F O19 H19 109.5 . . ?
C1WA O20 H20O 109.5 . . ?
C1H O21 H21O 109.5 . . ?
O20 C1WA H1WA 109.5 . . ?
O20 C1WA H1WB 109.5 . . ?
H1WA C1WA H1WB 109.5 . . ?
O20 C1WA H1WC 109.5 . . ?
H1WA C1WA H1WC 109.5 . . ?
H1WB C1WA H1WC 109.5 . . ?
O19 C1F H1FA 109.5 . . ?
O19 C1F H1FB 109.5 . . ?
H1FA C1F H1FB 109.5 . . ?
O19 C1F H1FC 109.5 . . ?
H1FA C1F H1FC 109.5 . . ?
H1FB C1F H1FC 109.5 . . ?
O21 C1H H1HA 109.5 . . ?
O21 C1H H1HB 109.5 . . ?
H1HA C1H H1HB 109.5 . . ?
O21 C1H H1HC 109.5 . . ?
H1HA C1H H1HC 109.5 . . ?
H1HB C1H H1HC 109.5 . . ?

loop_
_geom_bond_atom_site_label_1
_geom_bond_atom_site_label_2
_geom_bond_distance
_geom_bond_site_symmetry_2
_geom_bond_publ_flag
O1 C28 1.368(7) . ?
O1 H1O 0.8400 . ?
O2 C34 1.396(8) . ?
O2 H2O 0.8400 . ?
O3 C40 1.365(8) . ?
O3 H3O 0.8400 . ?
O4 C46 1.370(7) . ?
O4 H4O 0.8400 . ?
O5 N5 1.325(6) . ?
O6 N6 1.303(6) . ?
N1 C1 1.375(7) . ?
N1 C4 1.392(7) . ?
N1 H1N 0.8800 . ?
N2 C6 1.367(7) . ?
N2 C9 1.369(7) . ?
N2 H2N 0.8800 . ?
N3 C14 1.364(7) . ?
N3 C11 1.390(7) . ?
N3 H3N 0.8800 . ?
N4 C16 1.369(7) . ?
N4 C19 1.387(7) . ?
N4 H4N 0.8800 . ?
N5 C49 1.336(7) . ?
N5 C52 1.339(8) . ?
N6 C50 1.316(8) . ?
N6 C51 1.350(8) . ?
C1 C2 1.352(8) . ?
C1 C20 1.529(8) . ?
C2 C3 1.418(8) . ?
C2 H2 0.9500 . ?
C3 C4 1.351(8) . ?
C3 H3 0.9500 . ?
C4 C5 1.526(8) . ?
C5 C6 1.510(9) . ?
C5 C25 1.526(8) . ?
C5 C21 1.541(8) . ?
C6 C7 1.369(8) . ?
C7 C8 1.401(8) . ?
C7 H7 0.9500 . ?
C8 C9 1.350(8) . ?
C8 H8 0.9500 . ?
C9 C10 1.504(9) . ?
C10 C11 1.501(8) . ?
C10 C31 1.545(9) . ?
C10 C22 1.546(8) . ?
C11 C12 1.360(8) . ?
C12 C13 1.403(8) . ?
C12 H12 0.9500 . ?
C13 C14 1.368(8) . ?
C13 H13 0.9500 . ?
C14 C15 1.542(8) . ?
C15 C16 1.501(9) . ?
C15 C37 1.526(8) . ?
C15 C23 1.542(8) . ?
C16 C17 1.351(8) . ?
C17 C18 1.419(8) . ?
C17 H17 0.9500 . ?
C18 C19 1.357(8) . ?
C18 H18 0.9500 . ?
C19 C20 1.510(9) . ?
C20 C24 1.519(8) . ?
C20 C43 1.535(8) . ?
C21 H21A 0.9800 . ?
C21 H21B 0.9800 . ?
C21 H21C 0.9800 . ?
C22 H22A 0.9800 . ?
C22 H22B 0.9800 . ?
C22 H22C 0.9800 . ?
C23 H23A 0.9800 . ?
C23 H23B 0.9800 . ?
C23 H23C 0.9800 . ?
C24 H24A 0.9800 . ?
C24 H24B 0.9800 . ?
C24 H24C 0.9800 . ?
C25 C26 1.363(8) . ?
C25 C30 1.408(8) . ?
C26 C27 1.378(8) . ?
C26 H26 0.9500 . ?
C27 C28 1.400(9) . ?
C27 H27 0.9500 . ?
C28 C29 1.366(8) . ?
C29 C30 1.379(8) . ?
C29 H29 0.9500 . ?
C30 H30 0.9500 . ?
C31 C36 1.380(8) . ?
C31 C32 1.388(8) . ?
C32 C33 1.370(9) . ?
C32 H32 0.9500 . ?
C33 C34 1.350(9) . ?
C33 H33 0.9500 . ?
C34 C35 1.369(9) . ?
C35 C36 1.401(8) . ?
C35 H35 0.9500 . ?
C36 H36 0.9500 . ?
C37 C38 1.382(8) . ?
C37 C42 1.398(9) . ?
C38 C39 1.380(8) . ?
C38 H38 0.9500 . ?
C39 C40 1.405(9) . ?
C39 H39 0.9500 . ?
C40 C41 1.345(9) . ?
C41 C42 1.392(9) . ?
C41 H41 0.9500 . ?
C42 H42 0.9500 . ?
C43 C48 1.373(8) . ?
C43 C44 1.396(8) . ?
C44 C45 1.384(8) . ?
C44 H44 0.9500 . ?
C45 C46 1.372(8) . ?
C45 H45 0.9500 . ?
C46 C47 1.366(8) . ?
C47 C48 1.390(8) . ?
C47 H47 0.9500 . ?
C48 H48 0.9500 . ?
C49 C50 1.358(8) . ?
C49 H49 0.9500 . ?
C50 H50 0.9500 . ?
C51 C52 1.361(8) . ?
C51 H51 0.9500 . ?
C52 H52 0.9500 . ?
O7 C80 1.395(7) . ?
O7 H7O 0.8400 . ?
O8 C86 1.387(7) . ?
O8 H8O 0.8400 . ?
O9 C92 1.377(7) . ?
O9 H9O 0.8400 . ?
O10 C98 1.382(8) . ?
O10 H10O 0.8400 . ?
O11 N11 1.334(6) . ?
O12 N12 1.297(6) . ?
N7 C53 1.364(7) . ?
N7 C56 1.381(7) . ?
N7 H7N 0.8800 . ?
N8 C61 1.354(7) . ?
N8 C58 1.375(7) . ?
N8 H8N 0.8800 . ?
N9 C63 1.375(7) . ?
N9 C66 1.378(7) . ?
N9 H9N 0.8800 . ?
N10 C68 1.380(7) . ?
N10 C71 1.389(7) . ?
N10 H10N 0.8800 . ?
N11 C104 1.330(7) . ?
N11 C101 1.333(7) . ?
N12 C102 1.344(8) . ?
N12 C103 1.344(8) . ?
C53 C54 1.372(8) . ?
C53 C72 1.503(8) . ?
C54 C55 1.403(8) . ?
C54 H54 0.9500 . ?
C55 C56 1.365(8) . ?
C55 H55 0.9500 . ?
C56 C57 1.492(8) . ?
C57 C58 1.488(9) . ?
C57 C73 1.533(8) . ?
C57 C77 1.571(8) . ?
C58 C59 1.362(8) . ?
C59 C60 1.415(9) . ?
C59 H59 0.9500 . ?
C60 C61 1.370(8) . ?
C60 H60 0.9500 . ?
C61 C62 1.509(9) . ?
C62 C63 1.523(9) . ?
C62 C74 1.529(8) . ?
C62 C83 1.548(8) . ?
C63 C64 1.358(8) . ?
C64 C65 1.415(8) . ?
C64 H64 0.9500 . ?
C65 C66 1.346(8) . ?
C65 H65 0.9500 . ?
C66 C67 1.527(9) . ?
C67 C68 1.506(9) . ?
C67 C75 1.542(8) . ?
C67 C89 1.544(8) . ?
C68 C69 1.358(8) . ?
C69 C70 1.411(8) . ?
C69 H69 0.9500 . ?
C70 C71 1.343(8) . ?
C70 H70 0.9500 . ?
C71 C72 1.522(9) . ?
C72 C95 1.521(8) . ?
C72 C76 1.544(8) . ?
C73 H73A 0.9800 . ?
C73 H73B 0.9800 . ?
C73 H73C 0.9800 . ?
C74 H74A 0.9800 . ?
C74 H74B 0.9800 . ?
C74 H74C 0.9800 . ?
C75 H75A 0.9800 . ?
C75 H75B 0.9800 . ?
C75 H75C 0.9800 . ?
C76 H76A 0.9800 . ?
C76 H76B 0.9800 . ?
C76 H76C 0.9800 . ?
C77 C82 1.378(8) . ?
C77 C78 1.386(8) . ?
C78 C79 1.398(8) . ?
C78 H78 0.9500 . ?
C79 C80 1.364(8) . ?
C79 H79 0.9500 . ?
C80 C81 1.372(8) . ?
C81 C82 1.382(8) . ?
C81 H81 0.9500 . ?
C82 H82 0.9500 . ?
C83 C84 1.362(8) . ?
C83 C88 1.398(8) . ?
C84 C85 1.379(8) . ?
C84 H84 0.9500 . ?
C85 C86 1.404(8) . ?
C85 H85 0.9500 . ?
C86 C87 1.369(8) . ?
C87 C88 1.390(8) . ?
C87 H87 0.9500 . ?
C88 H88 0.9500 . ?
C89 C90 1.379(8) . ?
C89 C94 1.384(8) . ?
C90 C91 1.378(8) . ?
C90 H90 0.9500 . ?
C91 C92 1.384(8) . ?
C91 H91 0.9500 . ?
C92 C93 1.357(8) . ?
C93 C94 1.406(8) . ?
C93 H93 0.9500 . ?
C94 H94 0.9500 . ?
C95 C96 1.365(8) . ?
C95 C100 1.379(8) . ?
C96 C97 1.393(8) . ?
C96 H96 0.9500 . ?
C97 C98 1.371(8) . ?
C97 H97 0.9500 . ?
C98 C99 1.362(9) . ?
C99 C100 1.384(8) . ?
C99 H99 0.9500 . ?
C100 H100 0.9500 . ?
C101 C102 1.366(8) . ?
C101 H101 0.9500 . ?
C102 H102 0.9500 . ?
C103 C104 1.378(8) . ?
C103 H103 0.9500 . ?
C104 H104 0.9500 . ?
O13 C132 1.379(7) . ?
O13 H13O 0.8400 . ?
O14 C138 1.372(7) . ?
O14 H14O 0.8400 . ?
O15 C144 1.397(7) . ?
O15 H15O 0.8400 . ?
O16 C150 1.373(7) . ?
O16 H16O 0.8400 . ?
O17 N17 1.315(6) . ?
O18 N18 1.319(6) . ?
N13 C105 1.345(7) . ?
N13 C108 1.385(7) . ?
N13 H13N 0.8800 . ?
N14 C113 1.366(7) . ?
N14 C110 1.397(7) . ?
N14 H14N 0.8800 . ?
N15 C115 1.368(7) . ?
N15 C118 1.386(7) . ?
N15 H15N 0.8800 . ?
N16 C120 1.364(7) . ?
N16 C123 1.394(7) . ?
N16 H16N 0.8800 . ?
N17 C153 1.344(7) . ?
N17 C156 1.346(7) . ?
N18 C154 1.322(7) . ?
N18 C155 1.347(7) . ?
C105 C106 1.397(8) . ?
C105 C124 1.488(9) . ?
C106 C107 1.403(8) . ?
C106 H106 0.9500 . ?
C107 C108 1.370(8) . ?
C107 H107 0.9500 . ?
C108 C109 1.492(9) . ?
C109 C110 1.484(8) . ?
C109 C129 1.548(8) . ?
C109 C125 1.550(8) . ?
C110 C111 1.352(8) . ?
C111 C112 1.414(8) . ?
C111 H111 0.9500 . ?
C112 C113 1.372(8) . ?
C112 H112 0.9500 . ?
C113 C114 1.523(8) . ?
C114 C115 1.512(9) . ?
C114 C135 1.526(8) . ?
C114 C126 1.528(8) . ?
C115 C116 1.360(8) . ?
C116 C117 1.398(8) . ?
C116 H116 0.9500 . ?
C117 C118 1.351(7) . ?
C117 H117 0.9500 . ?
C118 C119 1.504(8) . ?
C119 C120 1.529(8) . ?
C119 C127 1.531(8) . ?
C119 C141 1.552(8) . ?
C120 C121 1.348(8) . ?
C121 C122 1.426(8) . ?
C121 H121 0.9500 . ?
C122 C123 1.352(7) . ?
C122 H122 0.9500 . ?
C123 C124 1.506(8) . ?
C124 C147 1.539(8) . ?
C124 C128 1.543(8) . ?
C125 H12D 0.9800 . ?
C125 H12E 0.9800 . ?
C125 H12F 0.9800 . ?
C126 H12J 0.9800 . ?
C126 H12K 0.9800 . ?
C126 H12L 0.9800 . ?
C127 H12A 0.9800 . ?
C127 H12B 0.9800 . ?
C127 H12C 0.9800 . ?
C128 H12G 0.9800 . ?
C128 H12H 0.9800 . ?
C128 H12I 0.9800 . ?
C129 C134 1.375(8) . ?
C129 C130 1.393(8) . ?
C130 C131 1.381(8) . ?
C130 H130 0.9500 . ?
C131 C132 1.365(8) . ?
C131 H131 0.9500 . ?
C132 C133 1.373(8) . ?
C133 C134 1.386(8) . ?
C133 H133 0.9500 . ?
C134 H134 0.9500 . ?
C135 C136 1.376(8) . ?
C135 C140 1.410(8) . ?
C136 C137 1.380(8) . ?
C136 H136 0.9500 . ?
C137 C138 1.390(8) . ?
C137 H137 0.9500 . ?
C138 C139 1.380(8) . ?
C139 C140 1.363(8) . ?
C139 H139 0.9500 . ?
C140 H140 0.9500 . ?
C141 C146 1.360(8) . ?
C141 C142 1.399(8) . ?
C142 C143 1.383(8) . ?
C142 H142 0.9500 . ?
C143 C144 1.367(8) . ?
C143 H143 0.9500 . ?
C144 C145 1.374(8) . ?
C145 C146 1.402(8) . ?
C145 H145 0.9500 . ?
C146 H146 0.9500 . ?
C147 C148 1.377(8) . ?
C147 C152 1.385(8) . ?
C148 C149 1.376(8) . ?
C148 H148 0.9500 . ?
C149 C150 1.398(8) . ?
C149 H149 0.9500 . ?
C150 C151 1.365(8) . ?
C151 C152 1.382(8) . ?
C151 H151 0.9500 . ?
C152 H152 0.9500 . ?
C153 C154 1.358(8) . ?
C153 H153 0.9500 . ?
C154 H154 0.9500 . ?
C155 C156 1.362(8) . ?
C155 H155 0.9500 . ?
C156 H156 0.9500 . ?
O19 C1F 1.421(7) . ?
O19 H19 0.8400 . ?
O20 C1WA 1.407(7) . ?
O20 H20O 0.8400 . ?
O21 C1H 1.413(6) . ?
O21 H21O 0.8400 . ?
C1WA H1WA 0.9800 . ?
C1WA H1WB 0.9800 . ?
C1WA H1WC 0.9800 . ?
C1F H1FA 0.9800 . ?
C1F H1FB 0.9800 . ?
C1F H1FC 0.9800 . ?
C1H H1HA 0.9800 . ?
C1H H1HB 0.9800 . ?
C1H H1HC 0.9800 . ?

loop_
_geom_hbond_atom_site_label_D
_geom_hbond_atom_site_label_H
_geom_hbond_atom_site_label_A
_geom_hbond_distance_DH
_geom_hbond_distance_HA
_geom_hbond_distance_DA
_geom_hbond_angle_DHA
_geom_hbond_site_symmetry_A
O1 H1O O19 0.84 1.83 2.661(6) 173.5 .
O2 H2O O3 0.84 2.24 2.966(7) 145.3 3_565
O3 H3O O6 0.84 1.89 2.724(7) 170.4 3_565
O4 H4O O1 0.84 2.04 2.778(6) 146.3 3_665
N1 H1N O5 0.88 2.06 2.930(7) 168.5 .
N2 H2N O5 0.88 2.10 2.983(6) 175.5 .
N3 H3N O5 0.88 2.11 2.974(7) 168.3 .
N4 H4N O5 0.88 2.07 2.941(7) 171.1 .
O7 H7O O15 0.84 1.89 2.707(6) 163.9 3_666
O8 H8O O18 0.84 1.86 2.692(5) 171.4 3_666
O9 H9O O16 0.84 1.95 2.762(6) 160.9 3_666
N7 H7N O11 0.88 2.03 2.890(7) 166.8 .
N8 H8N O11 0.88 2.06 2.922(7) 168.1 .
N9 H9N O11 0.88 2.10 2.947(7) 161.8 .
N10 H10N O11 0.88 2.04 2.920(6) 174.7 .
O13 H13O O10 0.84 1.86 2.692(6) 170.0 3_766
O14 H14O O7 0.84 1.93 2.762(6) 168.9 3_766
O15 H15O O21 0.84 1.73 2.561(6) 169.9 .
O16 H16O O20 0.84 1.84 2.676(7) 171.7 .
N13 H13N O17 0.88 2.06 2.936(6) 176.4 .
N14 H14N O17 0.88 2.20 3.019(7) 155.1 .
N15 H15N O17 0.88 2.17 3.036(7) 170.0 .
N16 H16N O17 0.88 2.02 2.883(7) 165.6 .
O21 H21O O8 0.84 1.95 2.755(6) 161.6 3_666

loop_
_geom_torsion_atom_site_label_1
_geom_torsion_atom_site_label_2
_geom_torsion_atom_site_label_3
_geom_torsion_atom_site_label_4
_geom_torsion
_geom_torsion_site_symmetry_1
_geom_torsion_site_symmetry_2
_geom_torsion_site_symmetry_3
_geom_torsion_site_symmetry_4
_geom_torsion_publ_flag
C4 N1 C1 C2 -0.2(6) . . . . ?
C4 N1 C1 C20 -179.5(5) . . . . ?
N1 C1 C2 C3 -0.4(7) . . . . ?
C20 C1 C2 C3 178.9(6) . . . . ?
C1 C2 C3 C4 0.8(7) . . . . ?
C2 C3 C4 N1 -0.9(6) . . . . ?
C2 C3 C4 C5 171.4(6) . . . . ?
C1 N1 C4 C3 0.7(6) . . . . ?
C1 N1 C4 C5 -172.7(5) . . . . ?
C3 C4 C5 C6 118.6(7) . . . . ?
N1 C4 C5 C6 -70.0(7) . . . . ?
C3 C4 C5 C25 -116.8(7) . . . . ?
N1 C4 C5 C25 54.5(7) . . . . ?
C3 C4 C5 C21 -0.7(9) . . . . ?
N1 C4 C5 C21 170.7(5) . . . . ?
C9 N2 C6 C7 -0.5(6) . . . . ?
C9 N2 C6 C5 173.3(5) . . . . ?
C4 C5 C6 N2 63.6(7) . . . . ?
C25 C5 C6 N2 -61.4(7) . . . . ?
C21 C5 C6 N2 -177.6(5) . . . . ?
C4 C5 C6 C7 -124.1(7) . . . . ?
C25 C5 C6 C7 110.9(7) . . . . ?
C21 C5 C6 C7 -5.3(8) . . . . ?
N2 C6 C7 C8 0.3(6) . . . . ?
C5 C6 C7 C8 -172.9(6) . . . . ?
C6 C7 C8 C9 -0.1(7) . . . . ?
C7 C8 C9 N2 -0.2(6) . . . . ?
C7 C8 C9 C10 -179.5(6) . . . . ?
C6 N2 C9 C8 0.4(6) . . . . ?
C6 N2 C9 C10 179.7(5) . . . . ?
C8 C9 C10 C11 111.5(7) . . . . ?
N2 C9 C10 C11 -67.7(7) . . . . ?
C8 C9 C10 C31 -125.1(7) . . . . ?
N2 C9 C10 C31 55.7(8) . . . . ?
C8 C9 C10 C22 -6.3(9) . . . . ?
N2 C9 C10 C22 174.5(5) . . . . ?
C14 N3 C11 C12 -1.3(6) . . . . ?
C14 N3 C11 C10 175.0(5) . . . . ?
C9 C10 C11 C12 -106.9(8) . . . . ?
C31 C10 C11 C12 128.3(7) . . . . ?
C22 C10 C11 C12 11.3(10) . . . . ?
C9 C10 C11 N3 78.0(7) . . . . ?
C31 C10 C11 N3 -46.8(7) . . . . ?
C22 C10 C11 N3 -163.8(5) . . . . ?
N3 C11 C12 C13 0.3(7) . . . . ?
C10 C11 C12 C13 -175.4(6) . . . . ?
C11 C12 C13 C14 0.8(7) . . . . ?
C11 N3 C14 C13 1.8(6) . . . . ?
C11 N3 C14 C15 -175.3(5) . . . . ?
C12 C13 C14 N3 -1.6(6) . . . . ?
C12 C13 C14 C15 175.1(6) . . . . ?
N3 C14 C15 C16 -71.5(7) . . . . ?
C13 C14 C15 C16 112.3(7) . . . . ?
N3 C14 C15 C37 52.2(7) . . . . ?
C13 C14 C15 C37 -124.1(7) . . . . ?
N3 C14 C15 C23 168.5(5) . . . . ?
C13 C14 C15 C23 -7.8(9) . . . . ?
C19 N4 C16 C17 -2.0(6) . . . . ?
C19 N4 C16 C15 175.8(5) . . . . ?
C37 C15 C16 C17 123.2(7) . . . . ?
C14 C15 C16 C17 -113.9(7) . . . . ?
C23 C15 C16 C17 5.7(9) . . . . ?
C37 C15 C16 N4 -54.0(7) . . . . ?
C14 C15 C16 N4 68.9(7) . . . . ?
C23 C15 C16 N4 -171.5(5) . . . . ?
N4 C16 C17 C18 1.6(6) . . . . ?
C15 C16 C17 C18 -175.9(6) . . . . ?
C16 C17 C18 C19 -0.6(6) . . . . ?
C17 C18 C19 N4 -0.6(6) . . . . ?
C17 C18 C19 C20 177.4(6) . . . . ?
C16 N4 C19 C18 1.6(6) . . . . ?
C16 N4 C19 C20 -176.7(5) . . . . ?
C18 C19 C20 C24 -13.0(9) . . . . ?
N4 C19 C20 C24 164.7(5) . . . . ?
C18 C19 C20 C1 106.1(7) . . . . ?
N4 C19 C20 C1 -76.1(7) . . . . ?
C18 C19 C20 C43 -132.3(6) . . . . ?
N4 C19 C20 C43 45.4(7) . . . . ?
C2 C1 C20 C19 -103.5(7) . . . . ?
N1 C1 C20 C19 75.7(7) . . . . ?
C2 C1 C20 C24 14.5(9) . . . . ?
N1 C1 C20 C24 -166.3(5) . . . . ?
C2 C1 C20 C43 134.9(6) . . . . ?
N1 C1 C20 C43 -45.9(7) . . . . ?
C6 C5 C25 C26 -20.2(8) . . . . ?
C4 C5 C25 C26 -146.0(6) . . . . ?
C21 C5 C25 C26 97.2(7) . . . . ?
C6 C5 C25 C30 165.0(5) . . . . ?
C4 C5 C25 C30 39.3(7) . . . . ?
C21 C5 C25 C30 -77.6(6) . . . . ?
C30 C25 C26 C27 0.3(8) . . . . ?
C5 C25 C26 C27 -174.6(5) . . . . ?
C25 C26 C27 C28 -1.1(8) . . . . ?
C26 C27 C28 C29 2.3(8) . . . . ?
C26 C27 C28 O1 179.6(5) . . . . ?
O1 C28 C29 C30 179.9(5) . . . . ?
C27 C28 C29 C30 -2.7(8) . . . . ?
C28 C29 C30 C25 1.9(8) . . . . ?
C26 C25 C30 C29 -0.6(8) . . . . ?
C5 C25 C30 C29 174.5(5) . . . . ?
C11 C10 C31 C36 -34.6(8) . . . . ?
C9 C10 C31 C36 -158.1(6) . . . . ?
C22 C10 C31 C36 82.6(7) . . . . ?
C11 C10 C31 C32 151.2(6) . . . . ?
C9 C10 C31 C32 27.7(8) . . . . ?
C22 C10 C31 C32 -91.7(7) . . . . ?
C36 C31 C32 C33 1.2(10) . . . . ?
C10 C31 C32 C33 175.6(6) . . . . ?
C31 C32 C33 C34 -0.7(11) . . . . ?
C32 C33 C34 C35 1.5(11) . . . . ?
C32 C33 C34 O2 179.1(6) . . . . ?
C33 C34 C35 C36 -2.7(10) . . . . ?
O2 C34 C35 C36 179.6(5) . . . . ?
C32 C31 C36 C35 -2.4(9) . . . . ?
C10 C31 C36 C35 -176.9(5) . . . . ?
C34 C35 C36 C31 3.2(9) . . . . ?
C16 C15 C37 C38 155.9(6) . . . . ?
C14 C15 C37 C38 32.0(8) . . . . ?
C23 C15 C37 C38 -85.2(7) . . . . ?
C16 C15 C37 C42 -30.3(8) . . . . ?
C14 C15 C37 C42 -154.2(6) . . . . ?
C23 C15 C37 C42 88.6(7) . . . . ?
C42 C37 C38 C39 2.7(9) . . . . ?
C15 C37 C38 C39 176.8(5) . . . . ?
C37 C38 C39 C40 -1.4(9) . . . . ?
C38 C39 C40 C41 0.2(9) . . . . ?
C38 C39 C40 O3 178.9(5) . . . . ?
O3 C40 C41 C42 -179.2(5) . . . . ?
C39 C40 C41 C42 -0.6(9) . . . . ?
C40 C41 C42 C37 2.0(9) . . . . ?
C38 C37 C42 C41 -2.9(8) . . . . ?
C15 C37 C42 C41 -177.0(5) . . . . ?
C19 C20 C43 C48 31.9(8) . . . . ?
C24 C20 C43 C48 -86.5(7) . . . . ?
C1 C20 C43 C48 153.0(6) . . . . ?
C19 C20 C43 C44 -150.8(6) . . . . ?
C24 C20 C43 C44 90.8(7) . . . . ?
C1 C20 C43 C44 -29.7(8) . . . . ?
C48 C43 C44 C45 -3.2(8) . . . . ?
C20 C43 C44 C45 179.4(5) . . . . ?
C43 C44 C45 C46 0.5(9) . . . . ?
C44 C45 C46 C47 2.5(9) . . . . ?
C44 C45 C46 O4 -178.5(5) . . . . ?
O4 C46 C47 C48 178.3(5) . . . . ?
C45 C46 C47 C48 -2.7(9) . . . . ?
C44 C43 C48 C47 3.0(9) . . . . ?
C20 C43 C48 C47 -179.6(5) . . . . ?
C46 C47 C48 C43 -0.1(9) . . . . ?
O5 N5 C49 C50 175.7(5) . . . . ?
C52 N5 C49 C50 -2.5(8) . . . . ?
O6 N6 C50 C49 -176.8(5) . . . . ?
C51 N6 C50 C49 4.9(9) . . . . ?
N5 C49 C50 N6 -0.5(9) . . . . ?
O6 N6 C51 C52 175.4(6) . . . . ?
C50 N6 C51 C52 -6.4(9) . . . . ?
O5 N5 C52 C51 -177.3(5) . . . . ?
C49 N5 C52 C51 1.0(9) . . . . ?
N6 C51 C52 N5 3.4(10) . . . . ?
C56 N7 C53 C54 2.4(6) . . . . ?
C56 N7 C53 C72 -172.4(5) . . . . ?
N7 C53 C54 C55 -0.8(6) . . . . ?
C72 C53 C54 C55 173.4(6) . . . . ?
C53 C54 C55 C56 -1.1(7) . . . . ?
C54 C55 C56 N7 2.5(6) . . . . ?
C54 C55 C56 C57 177.2(6) . . . . ?
C53 N7 C56 C55 -3.0(6) . . . . ?
C53 N7 C56 C57 -178.3(5) . . . . ?
C55 C56 C57 C58 -99.0(8) . . . . ?
N7 C56 C57 C58 74.9(7) . . . . ?
C55 C56 C57 C73 21.3(9) . . . . ?
N7 C56 C57 C73 -164.9(5) . . . . ?
C55 C56 C57 C77 138.0(6) . . . . ?
N7 C56 C57 C77 -48.1(7) . . . . ?
C61 N8 C58 C59 1.7(6) . . . . ?
C61 N8 C58 C57 174.3(5) . . . . ?
C56 C57 C58 C59 99.8(7) . . . . ?
C73 C57 C58 C59 -20.1(9) . . . . ?
C77 C57 C58 C59 -137.9(6) . . . . ?
C56 C57 C58 N8 -70.7(7) . . . . ?
C73 C57 C58 N8 169.4(5) . . . . ?
C77 C57 C58 N8 51.6(7) . . . . ?
N8 C58 C59 C60 -1.3(7) . . . . ?
C57 C58 C59 C60 -173.1(6) . . . . ?
C58 C59 C60 C61 0.5(7) . . . . ?
C58 N8 C61 C60 -1.4(6) . . . . ?
C58 N8 C61 C62 169.6(5) . . . . ?
C59 C60 C61 N8 0.5(7) . . . . ?
C59 C60 C61 C62 -169.7(6) . . . . ?
N8 C61 C62 C63 69.2(7) . . . . ?
C60 C61 C62 C63 -122.0(7) . . . . ?
N8 C61 C62 C74 -170.7(5) . . . . ?
C60 C61 C62 C74 -1.9(9) . . . . ?
N8 C61 C62 C83 -53.9(7) . . . . ?
C60 C61 C62 C83 114.8(7) . . . . ?
C66 N9 C63 C64 0.2(6) . . . . ?
C66 N9 C63 C62 -176.4(5) . . . . ?
C61 C62 C63 C64 115.5(7) . . . . ?
C74 C62 C63 C64 -4.9(9) . . . . ?
C83 C62 C63 C64 -123.6(7) . . . . ?
C61 C62 C63 N9 -68.8(7) . . . . ?
C74 C62 C63 N9 170.8(5) . . . . ?
C83 C62 C63 N9 52.1(7) . . . . ?
N9 C63 C64 C65 -0.7(6) . . . . ?
C62 C63 C64 C65 175.6(6) . . . . ?
C63 C64 C65 C66 0.8(7) . . . . ?
C64 C65 C66 N9 -0.7(7) . . . . ?
C64 C65 C66 C67 179.7(6) . . . . ?
C63 N9 C66 C65 0.3(6) . . . . ?
C63 N9 C66 C67 180.0(5) . . . . ?
C65 C66 C67 C68 -100.7(8) . . . . ?
N9 C66 C67 C68 79.7(7) . . . . ?
C65 C66 C67 C75 17.8(9) . . . . ?
N9 C66 C67 C75 -161.8(5) . . . . ?
C65 C66 C67 C89 134.4(7) . . . . ?
N9 C66 C67 C89 -45.2(7) . . . . ?
C71 N10 C68 C69 0.9(6) . . . . ?
C71 N10 C68 C67 177.4(5) . . . . ?
C66 C67 C68 C69 105.6(7) . . . . ?
C75 C67 C68 C69 -12.1(9) . . . . ?
C89 C67 C68 C69 -130.3(6) . . . . ?
C66 C67 C68 N10 -69.9(7) . . . . ?
C75 C67 C68 N10 172.4(5) . . . . ?
C89 C67 C68 N10 54.2(7) . . . . ?
N10 C68 C69 C70 -1.4(6) . . . . ?
C67 C68 C69 C70 -177.4(6) . . . . ?
C68 C69 C70 C71 1.4(7) . . . . ?
C69 C70 C71 N10 -0.8(6) . . . . ?
C69 C70 C71 C72 -172.2(6) . . . . ?
C68 N10 C71 C70 0.0(6) . . . . ?
C68 N10 C71 C72 172.4(5) . . . . ?
N7 C53 C72 C95 55.1(7) . . . . ?
C54 C53 C72 C95 -118.3(7) . . . . ?
N7 C53 C72 C71 -68.8(7) . . . . ?
C54 C53 C72 C71 117.9(7) . . . . ?
N7 C53 C72 C76 170.5(5) . . . . ?
C54 C53 C72 C76 -2.9(8) . . . . ?
C70 C71 C72 C53 -126.6(7) . . . . ?
N10 C71 C72 C53 63.0(7) . . . . ?
C70 C71 C72 C95 108.8(7) . . . . ?
N10 C71 C72 C95 -61.7(7) . . . . ?
C70 C71 C72 C76 -5.8(8) . . . . ?
N10 C71 C72 C76 -176.2(5) . . . . ?
C58 C57 C77 C82 -162.6(5) . . . . ?
C56 C57 C77 C82 -40.7(7) . . . . ?
C73 C57 C77 C82 77.7(7) . . . . ?
C58 C57 C77 C78 22.8(8) . . . . ?
C56 C57 C77 C78 144.7(6) . . . . ?
C73 C57 C77 C78 -96.9(7) . . . . ?
C82 C77 C78 C79 3.8(8) . . . . ?
C57 C77 C78 C79 178.5(5) . . . . ?
C77 C78 C79 C80 -2.0(8) . . . . ?
C78 C79 C80 C81 -0.5(9) . . . . ?
C78 C79 C80 O7 -179.4(5) . . . . ?
C79 C80 C81 C82 1.1(9) . . . . ?
O7 C80 C81 C82 -179.9(5) . . . . ?
C78 C77 C82 C81 -3.2(9) . . . . ?
C57 C77 C82 C81 -178.1(5) . . . . ?
C80 C81 C82 C77 0.8(9) . . . . ?
C61 C62 C83 C84 -36.8(8) . . . . ?
C63 C62 C83 C84 -160.7(6) . . . . ?
C74 C62 C83 C84 80.4(7) . . . . ?
C61 C62 C83 C88 146.2(6) . . . . ?
C63 C62 C83 C88 22.3(8) . . . . ?
C74 C62 C83 C88 -96.6(7) . . . . ?
C88 C83 C84 C85 -1.2(9) . . . . ?
C62 C83 C84 C85 -178.4(6) . . . . ?
C83 C84 C85 C86 -1.2(9) . . . . ?
C84 C85 C86 C87 1.9(9) . . . . ?
C84 C85 C86 O8 -178.4(5) . . . . ?
O8 C86 C87 C88 -179.9(5) . . . . ?
C85 C86 C87 C88 -0.2(9) . . . . ?
C86 C87 C88 C83 -2.3(9) . . . . ?
C84 C83 C88 C87 3.0(8) . . . . ?
C62 C83 C88 C87 -179.9(5) . . . . ?
C68 C67 C89 C90 -162.6(6) . . . . ?
C66 C67 C89 C90 -39.9(8) . . . . ?
C75 C67 C89 C90 77.6(7) . . . . ?
C68 C67 C89 C94 21.8(8) . . . . ?
C66 C67 C89 C94 144.5(6) . . . . ?
C75 C67 C89 C94 -97.9(7) . . . . ?
C94 C89 C90 C91 0.1(9) . . . . ?
C67 C89 C90 C91 -175.7(5) . . . . ?
C89 C90 C91 C92 -1.2(9) . . . . ?
C90 C91 C92 C93 3.2(9) . . . . ?
C90 C91 C92 O9 -179.8(5) . . . . ?
O9 C92 C93 C94 179.2(5) . . . . ?
C91 C92 C93 C94 -4.0(9) . . . . ?
C90 C89 C94 C93 -0.8(8) . . . . ?
C67 C89 C94 C93 174.9(5) . . . . ?
C92 C93 C94 C89 2.8(9) . . . . ?
C53 C72 C95 C96 19.8(8) . . . . ?
C71 C72 C95 C96 147.1(6) . . . . ?
C76 C72 C95 C96 -97.0(7) . . . . ?
C53 C72 C95 C100 -166.7(6) . . . . ?
C71 C72 C95 C100 -39.4(8) . . . . ?
C76 C72 C95 C100 76.5(7) . . . . ?
C100 C95 C96 C97 1.6(9) . . . . ?
C72 C95 C96 C97 175.3(6) . . . . ?
C95 C96 C97 C98 -3.7(9) . . . . ?
C96 C97 C98 C99 3.2(9) . . . . ?
C96 C97 C98 O10 -175.8(5) . . . . ?
C97 C98 C99 C100 -0.9(10) . . . . ?
O10 C98 C99 C100 178.1(6) . . . . ?
C96 C95 C100 C99 1.0(9) . . . . ?
C72 C95 C100 C99 -173.0(6) . . . . ?
C98 C99 C100 C95 -1.3(10) . . . . ?
C104 N11 C101 C102 4.1(8) . . . . ?
O11 N11 C101 C102 -176.7(5) . . . . ?
O12 N12 C102 C101 176.4(5) . . . . ?
C103 N12 C102 C101 -0.7(9) . . . . ?
N11 C101 C102 N12 -2.4(9) . . . . ?
O12 N12 C103 C104 -175.1(5) . . . . ?
C102 N12 C103 C104 2.0(9) . . . . ?
C101 N11 C104 C103 -2.8(9) . . . . ?
O11 N11 C104 C103 178.0(5) . . . . ?
N12 C103 C104 N11 -0.3(9) . . . . ?
C108 N13 C105 C106 -0.7(6) . . . . ?
C108 N13 C105 C124 178.0(5) . . . . ?
N13 C105 C106 C107 0.7(6) . . . . ?
C124 C105 C106 C107 -177.9(6) . . . . ?
C105 C106 C107 C108 -0.5(7) . . . . ?
C106 C107 C108 N13 0.1(6) . . . . ?
C106 C107 C108 C109 -179.5(6) . . . . ?
C105 N13 C108 C107 0.4(6) . . . . ?
C105 N13 C108 C109 -179.9(5) . . . . ?
C107 C108 C109 C110 111.6(7) . . . . ?
N13 C108 C109 C110 -68.0(7) . . . . ?
C107 C108 C109 C129 -124.3(7) . . . . ?
N13 C108 C109 C129 56.1(7) . . . . ?
C107 C108 C109 C125 -6.8(9) . . . . ?
N13 C108 C109 C125 173.6(5) . . . . ?
C113 N14 C110 C111 -1.4(6) . . . . ?
C113 N14 C110 C109 176.5(5) . . . . ?
C108 C109 C110 C111 -98.0(8) . . . . ?
C129 C109 C110 C111 137.7(7) . . . . ?
C125 C109 C110 C111 20.6(9) . . . . ?
C108 C109 C110 N14 84.8(7) . . . . ?
C129 C109 C110 N14 -39.5(7) . . . . ?
C125 C109 C110 N14 -156.6(5) . . . . ?
N14 C110 C111 C112 0.3(6) . . . . ?
C109 C110 C111 C112 -177.2(6) . . . . ?
C110 C111 C112 C113 0.8(7) . . . . ?
C110 N14 C113 C112 1.9(6) . . . . ?
C110 N14 C113 C114 -175.2(5) . . . . ?
C111 C112 C113 N14 -1.7(6) . . . . ?
C111 C112 C113 C114 175.2(6) . . . . ?
N14 C113 C114 C115 -76.6(7) . . . . ?
C112 C113 C114 C115 107.0(7) . . . . ?
N14 C113 C114 C135 45.7(8) . . . . ?
C112 C113 C114 C135 -130.6(7) . . . . ?
N14 C113 C114 C126 163.4(5) . . . . ?
C112 C113 C114 C126 -13.0(9) . . . . ?
C118 N15 C115 C116 -0.5(6) . . . . ?
C118 N15 C115 C114 177.8(5) . . . . ?
C113 C114 C115 C116 -125.6(6) . . . . ?
C135 C114 C115 C116 112.9(6) . . . . ?
C126 C114 C115 C116 -5.6(8) . . . . ?
C113 C114 C115 N15 56.5(7) . . . . ?
C135 C114 C115 N15 -65.0(7) . . . . ?
C126 C114 C115 N15 176.5(5) . . . . ?
N15 C115 C116 C117 0.2(6) . . . . ?
C114 C115 C116 C117 -178.0(5) . . . . ?
C115 C116 C117 C118 0.1(6) . . . . ?
C116 C117 C118 N15 -0.4(6) . . . . ?
C116 C117 C118 C119 174.4(5) . . . . ?
C115 N15 C118 C117 0.6(6) . . . . ?
C115 N15 C118 C119 -174.9(5) . . . . ?
C117 C118 C119 C120 120.6(7) . . . . ?
N15 C118 C119 C120 -65.2(7) . . . . ?
C117 C118 C119 C127 2.1(8) . . . . ?
N15 C118 C119 C127 176.3(5) . . . . ?
C117 C118 C119 C141 -116.3(7) . . . . ?
N15 C118 C119 C141 57.9(7) . . . . ?
C123 N16 C120 C121 -1.7(6) . . . . ?
C123 N16 C120 C119 176.9(5) . . . . ?
C118 C119 C120 C121 -102.8(7) . . . . ?
C127 C119 C120 C121 16.4(8) . . . . ?
C141 C119 C120 C121 133.5(6) . . . . ?
C118 C119 C120 N16 78.9(7) . . . . ?
C127 C119 C120 N16 -162.0(5) . . . . ?
C141 C119 C120 N16 -44.8(7) . . . . ?
N16 C120 C121 C122 1.1(6) . . . . ?
C119 C120 C121 C122 -177.5(6) . . . . ?
C120 C121 C122 C123 0.0(7) . . . . ?
C121 C122 C123 N16 -1.0(6) . . . . ?
C121 C122 C123 C124 175.5(6) . . . . ?
C120 N16 C123 C122 1.7(6) . . . . ?
C120 N16 C123 C124 -175.2(5) . . . . ?
N13 C105 C124 C123 60.4(8) . . . . ?
C106 C105 C124 C123 -121.2(7) . . . . ?
N13 C105 C124 C147 -63.8(7) . . . . ?
C106 C105 C124 C147 114.5(7) . . . . ?
N13 C105 C124 C128 179.9(5) . . . . ?
C106 C105 C124 C128 -1.8(8) . . . . ?
C122 C123 C124 C105 112.8(7) . . . . ?
N16 C123 C124 C105 -71.2(7) . . . . ?
C122 C123 C124 C147 -122.7(7) . . . . ?
N16 C123 C124 C147 53.3(8) . . . . ?
C122 C123 C124 C128 -8.0(9) . . . . ?
N16 C123 C124 C128 168.1(5) . . . . ?
C110 C109 C129 C134 145.6(6) . . . . ?
C108 C109 C129 C134 21.2(8) . . . . ?
C125 C109 C129 C134 -96.9(6) . . . . ?
C110 C109 C129 C130 -37.0(7) . . . . ?
C108 C109 C129 C130 -161.5(5) . . . . ?
C125 C109 C129 C130 80.4(7) . . . . ?
C134 C129 C130 C131 -3.1(8) . . . . ?
C109 C129 C130 C131 179.5(5) . . . . ?
C129 C130 C131 C132 0.9(9) . . . . ?
C130 C131 C132 C133 2.2(9) . . . . ?
C130 C131 C132 O13 -176.2(5) . . . . ?
C131 C132 C133 C134 -3.0(9) . . . . ?
O13 C132 C133 C134 175.4(5) . . . . ?
C130 C129 C134 C133 2.2(8) . . . . ?
C109 C129 C134 C133 179.6(5) . . . . ?
C132 C133 C134 C129 0.7(9) . . . . ?
C115 C114 C135 C136 164.1(6) . . . . ?
C113 C114 C135 C136 41.8(8) . . . . ?
C126 C114 C135 C136 -76.6(7) . . . . ?
C115 C114 C135 C140 -20.7(8) . . . . ?
C113 C114 C135 C140 -143.0(6) . . . . ?
C126 C114 C135 C140 98.6(7) . . . . ?
C140 C135 C136 C137 3.9(8) . . . . ?
C114 C135 C136 C137 179.4(5) . . . . ?
C135 C136 C137 C138 -0.8(8) . . . . ?
C136 C137 C138 O14 175.0(5) . . . . ?
C136 C137 C138 C139 -2.0(8) . . . . ?
O14 C138 C139 C140 -175.6(5) . . . . ?
C137 C138 C139 C140 1.5(8) . . . . ?
C138 C139 C140 C135 1.8(9) . . . . ?
C136 C135 C140 C139 -4.3(8) . . . . ?
C114 C135 C140 C139 -179.8(5) . . . . ?
C118 C119 C141 C146 -155.2(6) . . . . ?
C120 C119 C141 C146 -31.1(8) . . . . ?
C127 C119 C141 C146 85.9(7) . . . . ?
C118 C119 C141 C142 29.0(7) . . . . ?
C120 C119 C141 C142 153.0(6) . . . . ?
C127 C119 C141 C142 -90.0(6) . . . . ?
C146 C141 C142 C143 1.4(9) . . . . ?
C119 C141 C142 C143 177.4(5) . . . . ?
C141 C142 C143 C144 0.3(9) . . . . ?
C142 C143 C144 C145 -1.4(9) . . . . ?
C142 C143 C144 O15 -179.4(5) . . . . ?
C143 C144 C145 C146 0.7(9) . . . . ?
O15 C144 C145 C146 178.8(5) . . . . ?
C142 C141 C146 C145 -2.1(8) . . . . ?
C119 C141 C146 C145 -178.0(5) . . . . ?
C144 C145 C146 C141 1.1(9) . . . . ?
C105 C124 C147 C148 -26.8(8) . . . . ?
C123 C124 C147 C148 -152.2(6) . . . . ?
C128 C124 C147 C148 92.0(7) . . . . ?
C105 C124 C147 C152 159.3(6) . . . . ?
C123 C124 C147 C152 33.9(8) . . . . ?
C128 C124 C147 C152 -81.9(6) . . . . ?
C152 C147 C148 C149 0.5(8) . . . . ?
C124 C147 C148 C149 -173.6(5) . . . . ?
C147 C148 C149 C150 0.6(8) . . . . ?
C148 C149 C150 C151 -1.6(8) . . . . ?
C148 C149 C150 O16 178.4(5) . . . . ?
O16 C150 C151 C152 -178.6(5) . . . . ?
C149 C150 C151 C152 1.4(8) . . . . ?
C150 C151 C152 C147 -0.3(9) . . . . ?
C148 C147 C152 C151 -0.7(8) . . . . ?
C124 C147 C152 C151 173.6(5) . . . . ?
O17 N17 C153 C154 179.5(5) . . . . ?
C156 N17 C153 C154 -0.3(8) . . . . ?
O18 N18 C154 C153 -178.5(5) . . . . ?
C155 N18 C154 C153 0.3(8) . . . . ?
N17 C153 C154 N18 0.6(9) . . . . ?
O18 N18 C155 C156 177.3(5) . . . . ?
C154 N18 C155 C156 -1.4(9) . . . . ?
O17 N17 C156 C155 179.3(5) . . . . ?
C153 N17 C156 C155 -0.9(8) . . . . ?
N18 C155 C156 N17 1.8(9) . . . . ?

loop_
_smtbx_masks_void_nr
_smtbx_masks_void_average_x
_smtbx_masks_void_average_y
_smtbx_masks_void_average_z
_smtbx_masks_void_volume
_smtbx_masks_void_count_electrons
_smtbx_masks_void_content
1 -0.601 0.155 0.513 301.9 65.1 ?
2 -0.921 0.345 0.013 301.9 65.1 ?
3 -0.038 0.655 -0.013 301.9 65.1 ?
4 -0.178 0.845 0.487 301.9 65.1 ?
5 0.221 0.513 0.506 21.6 0.0 ?
6 0.221 0.987 0.006 21.6 0.0 ?
7 0.779 0.013 0.994 21.6 0.0 ?
8 0.779 0.487 0.494 21.6 0.0 ?
